data_7128361
loop_
_publ_author_name
'He, Donglin'
'Clowes, Rob'
'Little, Marc A.'
'Liu, Ming'
'Cooper, Andrew I.'

_publ_section_title
;
 Creating porosity in a trianglimine macrocycle by heterochiral pairing.
;
_journal_issue 50
_journal_name_full 'Chemical communications (Cambridge, England)'
_journal_page_first 6141
_journal_page_last 6144
_journal_paper_doi 10.1039/d1cc01650d
_journal_volume 57
_journal_year 2021
_chemical_formula_moiety '2(C42 H48 N6), 2(C4 H8 O2), 2(O)'
_chemical_formula_sum 'C92 H112 N12 O6'
_chemical_formula_weight 1481.93
_space_group_crystal_system triclinic
_space_group_IT_number 2
_space_group_name_Hall '-P 1'
_space_group_name_H-M_alt 'P -1'
_atom_sites_solution_hydrogens geom
_audit_creation_date 2020-11-16
_audit_creation_method
;
Olex2 1.3
(compiled 2020.02.04 svn.rd84adfe8 for OlexSys, GUI svn.r6032)
;
_audit_update_record
;
2021-03-27 deposited with the CCDC.	2021-05-14 downloaded from the CCDC.
;
_cell_angle_alpha 89.815(3)
_cell_angle_beta 77.839(4)
_cell_angle_gamma 60.849(4)
_cell_formula_units_Z 2
_cell_length_a 14.3324(6)
_cell_length_b 14.3555(6)
_cell_length_c 25.1851(9)
_cell_measurement_reflns_used 15376
_cell_measurement_temperature 100.00(10)
_cell_measurement_theta_max 26.3690
_cell_measurement_theta_min 1.6550
_cell_volume 4393.8(4)
_computing_cell_refinement 'CrysAlisPro 1.171.40.84a (Rigaku OD, 2020)'
_computing_data_collection 'CrysAlisPro 1.171.40.84a (Rigaku OD, 2020)'
_computing_data_reduction 'CrysAlisPro 1.171.40.84a (Rigaku OD, 2020)'
_computing_molecular_graphics 'Olex2 1.3 (Dolomanov et al., 2009)'
_computing_publication_material 'Olex2 1.3 (Dolomanov et al., 2009)'
_computing_structure_refinement 'SHELXL 2018/3 (Sheldrick, 2015)'
_diffrn_ambient_environment N~2~
_diffrn_ambient_temperature 100.00(10)
_diffrn_detector 'Hybrid Pixel Array Detector'
_diffrn_detector_area_resol_mean 10.0000
_diffrn_detector_type 'Rigaku Saturn724+'
_diffrn_measured_fraction_theta_full 0.960
_diffrn_measured_fraction_theta_max 0.958
_diffrn_measurement_details
;
List of Runs (angles in degrees, time in seconds):

  # Type    Start    End  Width  t~exp~   \w     \q     \k     \f   Frames
#--------------------------------------------------------------------------
  1  \w    -95.00  47.00   0.50    5.00    --   -8.90  15.00 153.00  284
  2  \w    -31.00  -5.00   0.50    5.00    --    5.00 -57.00 -90.00   52
  3  \w    -19.00   7.00   0.50    5.00    --    5.00  57.00-180.00   52
  4  \w    -95.00 -41.00   0.50    5.00    --   -8.90 -68.00   0.00  108
  5  \w    -17.00  28.00   0.50    5.00    --   -8.90 -68.00   0.00   90
  6  \w    -97.00  10.00   0.50    5.00    --   -8.90 -68.00 -60.00  214
  7  \w    -96.00  -1.00   0.50    5.00    --   -8.90 -57.00-180.00  190
;
_diffrn_measurement_device 'AFC12 (Right): Kappa 3 circle'
_diffrn_measurement_device_type 'XtaLAB AFC12 (RCD3): Kappa single'
_diffrn_measurement_method 'profile data from \w-scans'
_diffrn_measurement_specimen_support 'Mitegen 50um'
_diffrn_orient_matrix_type 'CrysAlisPro convention (1999,Acta A55,543-557)'
_diffrn_orient_matrix_UB_11 0.0274798000
_diffrn_orient_matrix_UB_12 -0.0039499000
_diffrn_orient_matrix_UB_13 0.0209942000
_diffrn_orient_matrix_UB_21 0.0477064000
_diffrn_orient_matrix_UB_22 -0.0095582000
_diffrn_orient_matrix_UB_23 -0.0199789000
_diffrn_orient_matrix_UB_31 -0.0193504000
_diffrn_orient_matrix_UB_32 0.0559529000
_diffrn_orient_matrix_UB_33 0.0014596000
_diffrn_radiation_collimation 0.3
_diffrn_radiation_monochromator Confocal
_diffrn_radiation_probe x-ray
_diffrn_radiation_type 'Mo K\a'
_diffrn_radiation_wavelength 0.71073
_diffrn_reflns_av_unetI/netI 0.0730
_diffrn_reflns_Laue_measured_fraction_full 0.960
_diffrn_reflns_Laue_measured_fraction_max 0.958
_diffrn_reflns_limit_h_max 17
_diffrn_reflns_limit_h_min -17
_diffrn_reflns_limit_k_max 17
_diffrn_reflns_limit_k_min -17
_diffrn_reflns_limit_l_max 31
_diffrn_reflns_limit_l_min -31
_diffrn_reflns_number 27498
_diffrn_reflns_point_group_measured_fraction_full 0.960
_diffrn_reflns_point_group_measured_fraction_max 0.958
_diffrn_reflns_theta_full 25.242
_diffrn_reflns_theta_max 26.423
_diffrn_reflns_theta_min 1.635
_diffrn_source 'Rotating-anode X-ray tube'
_diffrn_source_current 24.0
_diffrn_source_power 1.2
_diffrn_source_target Mo
_diffrn_source_type 'Rigaku (Mo) X-ray Source'
_diffrn_source_voltage 50.0
_exptl_absorpt_coefficient_mu 0.071
_exptl_absorpt_correction_T_max 1.00000
_exptl_absorpt_correction_T_min 0.86304
_exptl_absorpt_correction_type multi-scan
_exptl_absorpt_process_details
;
CrysAlisPro 1.171.40.84a (Rigaku Oxford Diffraction, 2020)
Empirical absorption correction using spherical harmonics,
implemented in SCALE3 ABSPACK scaling algorithm.
;
_exptl_crystal_colour colourless
_exptl_crystal_colour_primary colourless
_exptl_crystal_density_diffrn 1.120
_exptl_crystal_description prism
_exptl_crystal_F_000 1592
_exptl_crystal_size_max 0.247
_exptl_crystal_size_mid 0.19
_exptl_crystal_size_min 0.163
_refine_diff_density_max 0.710
_refine_diff_density_min -0.357
_refine_diff_density_rms 0.061
_refine_ls_extinction_method none
_refine_ls_goodness_of_fit_ref 1.203
_refine_ls_hydrogen_treatment constr
_refine_ls_matrix_type full
_refine_ls_number_parameters 994
_refine_ls_number_reflns 27498
_refine_ls_number_restraints 30
_refine_ls_restrained_S_all 1.222
_refine_ls_R_factor_all 0.1241
_refine_ls_R_factor_gt 0.0821
_refine_ls_shift/su_max 0.001
_refine_ls_shift/su_mean 0.000
_refine_ls_structure_factor_coef Fsqd
_refine_ls_weighting_details 'w=1/[\s^2^(Fo^2^)+(0.1000P)^2^] where P=(Fo^2^+2Fc^2^)/3'
_refine_ls_weighting_scheme calc
_refine_ls_wR_factor_gt 0.2118
_refine_ls_wR_factor_ref 0.2277
_reflns_Friedel_coverage 0.000
_reflns_number_gt 16482
_reflns_number_total 27498
_reflns_threshold_expression 'I > 2\s(I)'
_twin_special_details
;
Component 2 rotated by -179.9854\% 
around [0.44 0.90 0.01] (reciprocal) or [0.00 1.00 -0.00] (direct)
;
_cod_data_source_file d1cc01650d2.cif
_cod_data_source_block EA_1-rac_100K_publ
_cod_depositor_comments 'Adding full bibliography for 7128359--7128364.cif.'
_cod_original_cell_volume 4393.8(3)
_cod_database_code 7128361
_shelx_shelxl_version_number 2018/3
_chemical_oxdiff_usercomment DH_MC2-rac_EA
_shelx_space_group_comment
;
The symmetry employed for this shelxl refinement is uniquely defined
by the following loop, which should always be used as a source of
symmetry information in preference to the above space-group names.
They are only intended as comments.
;
_shelx_estimated_absorpt_t_max 0.989
_shelx_estimated_absorpt_t_min 0.983
_olex2_refinement_description
;
1. Twinned data refinement
 Scales: 0.5339(12)
 0.4661(12)
2. Fixed Uiso
 At 1.2 times of:
  All C(H) groups, All C(H,H) groups
 At 1.5 times of:
  All C(H,H,H) groups
3. Restrained distances
 O1-C91
 1.2 with sigma of 0.01
 C99-C100 = C94-C93
 1.49 with sigma of 0.01
 C90-C89
 1.51 with sigma of 0.01
 O2-C91
 1.34 with sigma of 0.01
 O2-C90
 1.45 with sigma of 0.01
 C92-C91
 1.49 with sigma of 0.01
 C87-C88
 1.51 with sigma of 0.01
 O3-C86
 1.34 with sigma of 0.01
 O3-C87
 1.45 with sigma of 0.01
 C85-C86
 1.49 with sigma of 0.01
 C85-O3
 2.31 with sigma of 0.01
 O4-C86
 1.2 with sigma of 0.02
 O6-C94 = O9-C99
 1.2 with sigma of 0.01
 O7-C94 = O8-C99
 1.34 with sigma of 0.01
 O8-C98 = O7-C95
 1.45 with sigma of 0.01
 C97-C98 = C95-C96
 1.51 with sigma of 0.01
 C93-O6
 2.34 with sigma of 0.02
 O9-C100
 2.34 with sigma of 0.02
 O1-C92
 2.34 with sigma of 0.02
4. Restrained planarity
 O6, O7, C93, C94, C95, C96
 with sigma of 0.01
 O3, O4, C85, C86, C87, C88
 with sigma of 0.1
5. Uiso/Uaniso restraints and constraints
: with sigma of 0.01 and sigma for terminal atoms of 0.02
: with sigma of 0.01 and sigma for terminal atoms of 0.02
Uiso(C93) = Uiso(O6)
Uiso(C89) = Uiso(C88)
Uiso(O4) = Uiso(C85)
6. Rigid body (RIGU) restrains
 O6, O7, C93, C94, C95, C96
 with sigma for 1-2 distances of 0.002 and sigma for 1-3 distances of 0.002
 O8, O9, C97, C98, C99, C100
 with sigma for 1-2 distances of 0.002 and sigma for 1-3 distances of 0.002
 O1, O2, C89, C90, C91, C92
 with sigma for 1-2 distances of 0.002 and sigma for 1-3 distances of 0.002
 O3, O4, C85, C86, C87, C88
 with sigma for 1-2 distances of 0.002 and sigma for 1-3 distances of 0.002
7. Others
 Fixed Sof: O1(0.5) O2(0.5) C89(0.5) H89A(0.5) H89B(0.5) H89C(0.5) C90(0.5)
 H90A(0.5) H90B(0.5) C91(0.5) C92(0.5) H92A(0.5) H92B(0.5) H92C(0.5) O8(0.5)
 O9(0.5) C97(0.5) H97A(0.5) H97B(0.5) H97C(0.5) C98(0.5) H98A(0.5) H98B(0.5)
 C99(0.5) C100(0.5) H10A(0.5) H10B(0.5) H10C(0.5) O3(0.5) O4(0.5) C85(0.5)
 H85A(0.5) H85B(0.5) H85C(0.5) C86(0.5) C87(0.5) H87A(0.5) H87B(0.5) C88(0.5)
 H88A(0.5) H88B(0.5) H88C(0.5) O6(0.5) O7(0.5) C93(0.5) H93A(0.5) H93B(0.5)
 H93C(0.5) C94(0.5) C95(0.5) H95A(0.5) H95B(0.5) C96(0.5) H96A(0.5) H96B(0.5)
 H96C(0.5) O10(0.25) O11(0.5) O5(0.25) O12(0.25) O13(0.25) O14(0.25) O15(0.25)
8.a Ternary CH refined with riding coordinates:
 C25(H25), C30(H30), C31(H31), C36(H36), C37(H37), C42(H42), C67(H67),
 C72(H72), C73(H73), C78(H78), C79(H79), C84(H84)
8.b Secondary CH2 refined with riding coordinates:
 C26(H26A,H26B), C27(H27A,H27B), C28(H28A,H28B), C29(H29A,H29B), C32(H32A,
 H32B), C33(H33A,H33B), C34(H34A,H34B), C35(H35A,H35B), C38(H38A,H38B),
 C39(H39A,H39B), C40(H40A,H40B), C41(H41A,H41B), C68(H68A,H68B), C69(H69A,H69B),
  C70(H70A,H70B), C71(H71A,H71B), C74(H74A,H74B), C75(H75A,H75B), C76(H76A,
 H76B), C77(H77A,H77B), C80(H80A,H80B), C81(H81A,H81B), C82(H82A,H82B),
 C83(H83A,H83B), C90(H90A,H90B), C98(H98A,H98B), C87(H87A,H87B), C95(H95A,H95B)
8.c Me refined with riding coordinates:
 C93(H93A,H93B,H93C)
8.d Aromatic/amide H refined with riding coordinates:
 C2(H2), C4(H4), C5(H5), C6(H6), C7(H7), C8(H8), C10(H10), C12(H12), C13(H13),
 C14(H14), C15(H15), C16(H16), C18(H18), C20(H20), C21(H21), C22(H22), C23(H23),
  C24(H24), C44(H44), C46(H46), C47(H47), C48(H48), C49(H49), C50(H50),
 C52(H52), C54(H54), C55(H55), C56(H56), C57(H57), C58(H58), C60(H60), C62(H62),
  C63(H63), C64(H64), C65(H65), C66(H66)
8.e Idealised Me refined as rotating group:
 C89(H89A,H89B,H89C), C92(H92A,H92B,H92C), C97(H97A,H97B,H97C), C100(H10A,H10B,
 H10C), C85(H85A,H85B,H85C), C88(H88A,H88B,H88C), C96(H96A,H96B,H96C)
;
_olex2_submission_special_instructions 'No special instructions were received'
_oxdiff_exptl_absorpt_empirical_details
;
Empirical correction (ABSPACK) includes:
- Absorption correction using spherical harmonics
- Frame scaling
;
_oxdiff_exptl_absorpt_empirical_full_max 1.228
_oxdiff_exptl_absorpt_empirical_full_min 0.805
_oxdiff_twin_integration_method simultaneous
_oxdiff_twin_items 2

loop_
_space_group_symop_operation_xyz
'x, y, z'
'-x, -y, -z'

loop_
_atom_site_label
_atom_site_type_symbol
_atom_site_fract_x
_atom_site_fract_y
_atom_site_fract_z
_atom_site_U_iso_or_equiv
_atom_site_adp_type
_atom_site_occupancy
_atom_site_site_symmetry_order
_atom_site_calc_flag
_atom_site_refinement_flags_posn
_atom_site_refinement_flags_adp
_atom_site_refinement_flags_occupancy
_atom_site_disorder_assembly
_atom_site_disorder_group
N1 N 0.6460(2) 0.2979(2) 0.82109(11) 0.0387(6) Uani 1 1 d . . . . .
N2 N 0.5861(2) 0.50533(19) 0.77967(11) 0.0355(6) Uani 1 1 d . . . . .
N3 N 0.2397(2) 0.89214(19) 0.96671(12) 0.0377(6) Uani 1 1 d . . . . .
N4 N 0.1086(2) 0.8732(2) 1.06605(11) 0.0370(6) Uani 1 1 d . . . . .
N5 N 0.2486(2) 0.3942(2) 1.12850(11) 0.0371(6) Uani 1 1 d . . . . .
N6 N 0.3923(2) 0.2176(2) 1.04607(11) 0.0367(6) Uani 1 1 d . . . . .
C1 C 0.4184(3) 0.6595(2) 0.82635(14) 0.0350(7) Uani 1 1 d . . . . .
C2 C 0.3594(3) 0.7307(2) 0.87407(14) 0.0380(8) Uani 1 1 d . . . . .
H2 H 0.391137 0.719067 0.904676 0.046 Uiso 1 1 calc R U . . .
C3 C 0.2555(3) 0.8179(2) 0.87795(14) 0.0356(7) Uani 1 1 d . . . . .
C4 C 0.2077(3) 0.8304(2) 0.83401(14) 0.0398(8) Uani 1 1 d . . . . .
H4 H 0.135343 0.888330 0.836510 0.048 Uiso 1 1 calc R U . . .
C5 C 0.2640(3) 0.7596(2) 0.78662(14) 0.0410(8) Uani 1 1 d . . . . .
H5 H 0.230360 0.769208 0.756822 0.049 Uiso 1 1 calc R U . . .
C6 C 0.3684(3) 0.6755(2) 0.78247(14) 0.0367(7) Uani 1 1 d . . . . .
H6 H 0.407085 0.627847 0.749574 0.044 Uiso 1 1 calc R U . . .
C7 C 0.5304(3) 0.5712(3) 0.82210(14) 0.0379(8) Uani 1 1 d . . . . .
H7 H 0.562282 0.563209 0.852476 0.045 Uiso 1 1 calc R U . . .
C8 C 0.1967(3) 0.8961(2) 0.92720(14) 0.0361(7) Uani 1 1 d . . . . .
H8 H 0.123482 0.951888 0.929446 0.043 Uiso 1 1 calc R U . . .
C9 C 0.5026(3) 0.2567(3) 0.85725(14) 0.0400(8) Uani 1 1 d . . . . .
C10 C 0.5114(3) 0.2555(2) 0.91116(13) 0.0338(7) Uani 1 1 d . . . . .
H10 H 0.565711 0.267937 0.920280 0.041 Uiso 1 1 calc R U . . .
C11 C 0.4434(3) 0.2367(3) 0.95187(14) 0.0387(8) Uani 1 1 d . . . . .
C12 C 0.3608(4) 0.2211(4) 0.93846(16) 0.0619(11) Uani 1 1 d . . . . .
H12 H 0.312343 0.209538 0.966112 0.074 Uiso 1 1 calc R U . . .
C13 C 0.3505(5) 0.2228(5) 0.88599(18) 0.0843(17) Uani 1 1 d . . . . .
H13 H 0.294553 0.212421 0.877277 0.101 Uiso 1 1 calc R U . . .
C14 C 0.4203(4) 0.2392(4) 0.84512(16) 0.0654(12) Uani 1 1 d . . . . .
H14 H 0.412685 0.238816 0.808555 0.078 Uiso 1 1 calc R U . . .
C15 C 0.5737(3) 0.2759(2) 0.81345(13) 0.0359(7) Uani 1 1 d . . . . .
H15 H 0.565397 0.271851 0.777230 0.043 Uiso 1 1 calc R U . . .
C16 C 0.4535(3) 0.2357(2) 1.00824(13) 0.0329(7) Uani 1 1 d . . . . .
H16 H 0.507589 0.248994 1.016986 0.039 Uiso 1 1 calc R U . . .
C17 C 0.1100(3) 0.5386(3) 1.09165(15) 0.0402(8) Uani 1 1 d . . . . .
C18 C 0.1527(3) 0.6071(2) 1.09356(14) 0.0377(8) Uani 1 1 d . . . . .
H18 H 0.218025 0.583601 1.105986 0.045 Uiso 1 1 calc R U . . .
C19 C 0.1009(3) 0.7096(2) 1.07749(14) 0.0384(8) Uani 1 1 d . . . . .
C20 C 0.0046(3) 0.7434(3) 1.05956(16) 0.0430(8) Uani 1 1 d . . . . .
H20 H -0.031929 0.813197 1.048618 0.052 Uiso 1 1 calc R U . . .
C21 C -0.0375(3) 0.6757(3) 1.05774(17) 0.0491(9) Uani 1 1 d . . . . .
H21 H -0.103240 0.699193 1.045773 0.059 Uiso 1 1 calc R U . . .
C22 C 0.0157(3) 0.5730(3) 1.07330(16) 0.0481(9) Uani 1 1 d . . . . .
H22 H -0.013227 0.526407 1.071260 0.058 Uiso 1 1 calc R U . . .
C23 C 0.1660(3) 0.4282(2) 1.10804(14) 0.0381(8) Uani 1 1 d . . . . .
H23 H 0.138498 0.381471 1.102888 0.046 Uiso 1 1 calc R U . . .
C24 C 0.1521(3) 0.7780(3) 1.07792(14) 0.0385(8) Uani 1 1 d . . . . .
H24 H 0.220748 0.748618 1.087591 0.046 Uiso 1 1 calc R U . . .
C25 C 0.1773(3) 0.9777(2) 1.01196(14) 0.0341(7) Uani 1 1 d . . . . .
H25 H 0.101274 1.024735 1.006950 0.041 Uiso 1 1 calc R U . . .
C26 C 0.2342(3) 1.0444(2) 1.01200(15) 0.0397(8) Uani 1 1 d . . . . .
H26A H 0.311952 0.996327 1.012877 0.048 Uiso 1 1 calc R U . . .
H26B H 0.233402 1.078510 0.977738 0.048 Uiso 1 1 calc R U . . .
C27 C 0.1789(3) 1.1309(3) 1.06044(15) 0.0460(9) Uani 1 1 d . . . . .
H27A H 0.103493 1.183642 1.057746 0.055 Uiso 1 1 calc R U . . .
H27B H 0.220686 1.169321 1.059962 0.055 Uiso 1 1 calc R U . . .
C28 C 0.1739(4) 1.0815(3) 1.11377(16) 0.0520(10) Uani 1 1 d . . . . .
H28A H 0.134974 1.139036 1.144918 0.062 Uiso 1 1 calc R U . . .
H28B H 0.249539 1.033401 1.117911 0.062 Uiso 1 1 calc R U . . .
C29 C 0.1142(3) 1.0178(3) 1.11451(15) 0.0461(9) Uani 1 1 d . . . . .
H29A H 0.037035 1.067045 1.113041 0.055 Uiso 1 1 calc R U . . .
H29B H 0.113386 0.984927 1.149090 0.055 Uiso 1 1 calc R U . . .
C30 C 0.1704(3) 0.9294(2) 1.06589(14) 0.0356(7) Uani 1 1 d . . . . .
H30 H 0.246552 0.876926 1.069096 0.043 Uiso 1 1 calc R U . . .
C31 C 0.6995(3) 0.4246(2) 0.77808(13) 0.0369(7) Uani 1 1 d . . . . .
H31 H 0.718591 0.435924 0.812575 0.044 Uiso 1 1 calc R U . . .
C32 C 0.7745(3) 0.4372(2) 0.72924(14) 0.0393(8) Uani 1 1 d . . . . .
H32A H 0.750871 0.432553 0.695601 0.047 Uiso 1 1 calc R U . . .
H32B H 0.767140 0.508993 0.734349 0.047 Uiso 1 1 calc R U . . .
C33 C 0.8948(3) 0.3513(3) 0.72223(16) 0.0446(8) Uani 1 1 d . . . . .
H33A H 0.940476 0.360422 0.689526 0.053 Uiso 1 1 calc R U . . .
H33B H 0.920718 0.358918 0.754549 0.053 Uiso 1 1 calc R U . . .
C34 C 0.9067(3) 0.2402(3) 0.71582(14) 0.0441(8) Uani 1 1 d . . . . .
H34A H 0.984418 0.184494 0.712287 0.053 Uiso 1 1 calc R U . . .
H34B H 0.885097 0.231055 0.682208 0.053 Uiso 1 1 calc R U . . .
C35 C 0.8338(3) 0.2267(2) 0.76542(14) 0.0392(8) Uani 1 1 d . . . . .
H35A H 0.841711 0.154590 0.760791 0.047 Uiso 1 1 calc R U . . .
H35B H 0.857947 0.232360 0.798737 0.047 Uiso 1 1 calc R U . . .
C36 C 0.7133(3) 0.3123(2) 0.77228(13) 0.0355(7) Uani 1 1 d . . . . .
H36 H 0.688434 0.303760 0.739303 0.043 Uiso 1 1 calc R U . . .
C37 C 0.4084(3) 0.2170(3) 1.10166(13) 0.0368(7) Uani 1 1 d . . . . .
H37 H 0.455742 0.249318 1.103801 0.044 Uiso 1 1 calc R U . . .
C38 C 0.4659(3) 0.1011(3) 1.11488(15) 0.0420(8) Uani 1 1 d . . . . .
H38A H 0.422351 0.066932 1.109717 0.050 Uiso 1 1 calc R U . . .
H38B H 0.539272 0.060434 1.089327 0.050 Uiso 1 1 calc R U . . .
C39 C 0.4790(3) 0.0962(3) 1.17295(16) 0.0490(9) Uani 1 1 d . . . . .
H39A H 0.528518 0.123923 1.177178 0.059 Uiso 1 1 calc R U . . .
H39B H 0.513001 0.020654 1.180921 0.059 Uiso 1 1 calc R U . . .
C40 C 0.3678(3) 0.1627(3) 1.21348(15) 0.0464(9) Uani 1 1 d . . . . .
H40A H 0.320726 0.130740 1.211899 0.056 Uiso 1 1 calc R U . . .
H40B H 0.378691 0.161766 1.251054 0.056 Uiso 1 1 calc R U . . .
C41 C 0.3110(3) 0.2781(3) 1.20010(14) 0.0413(8) Uani 1 1 d . . . . .
H41A H 0.354875 0.311965 1.205200 0.050 Uiso 1 1 calc R U . . .
H41B H 0.237715 0.319095 1.225701 0.050 Uiso 1 1 calc R U . . .
C42 C 0.2973(3) 0.2836(2) 1.14140(13) 0.0354(7) Uani 1 1 d . . . . .
H42 H 0.248263 0.254484 1.137193 0.042 Uiso 1 1 calc R U . . .
N7 N 0.7333(2) 0.66047(19) 0.36781(11) 0.0367(6) Uani 1 1 d . . . . .
N8 N 0.5989(2) 0.60959(19) 0.45056(10) 0.0327(6) Uani 1 1 d . . . . .
N9 N 0.3756(2) 0.91795(19) 0.67948(11) 0.0342(6) Uani 1 1 d . . . . .
N10 N 0.4376(2) 1.06804(19) 0.71988(11) 0.0345(6) Uani 1 1 d . . . . .
N11 N 0.7663(2) 1.1369(2) 0.52734(12) 0.0382(6) Uani 1 1 d . . . . .
N12 N 0.8863(2) 0.9927(2) 0.42697(12) 0.0380(6) Uani 1 1 d . . . . .
C43 C 0.7567(3) 1.0806(2) 0.61746(15) 0.0385(8) Uani 1 1 d . . . . .
C44 C 0.6537(3) 1.0880(2) 0.62323(14) 0.0361(7) Uani 1 1 d . . . . .
H44 H 0.620654 1.103995 0.592974 0.043 Uiso 1 1 calc R U . . .
C45 C 0.5985(3) 1.0725(2) 0.67170(14) 0.0351(7) Uani 1 1 d . . . . .
C46 C 0.6474(3) 1.0509(2) 0.71624(15) 0.0419(8) Uani 1 1 d . . . . .
H46 H 0.610307 1.041736 0.750098 0.050 Uiso 1 1 calc R U . . .
C47 C 0.7496(3) 1.0426(3) 0.71127(17) 0.0493(9) Uani 1 1 d . . . . .
H47 H 0.782650 1.026240 0.741529 0.059 Uiso 1 1 calc R U . . .
C48 C 0.8040(3) 1.0580(2) 0.66247(15) 0.0436(8) Uani 1 1 d . . . . .
H48 H 0.873407 1.053094 0.659659 0.052 Uiso 1 1 calc R U . . .
C49 C 0.8133(3) 1.1008(2) 0.56638(15) 0.0379(8) Uani 1 1 d . . . . .
H49 H 0.886570 1.086504 0.562534 0.045 Uiso 1 1 calc R U . . .
C50 C 0.4892(3) 1.0860(2) 0.67679(14) 0.0349(7) Uani 1 1 d . . . . .
H50 H 0.455142 1.108862 0.647071 0.042 Uiso 1 1 calc R U . . .
C51 C 0.8877(3) 0.8244(3) 0.41842(14) 0.0383(8) Uani 1 1 d . . . . .
C52 C 0.8341(3) 0.7744(2) 0.40237(14) 0.0358(7) Uani 1 1 d . . . . .
H52 H 0.768036 0.816096 0.390838 0.043 Uiso 1 1 calc R U . . .
C53 C 0.8760(3) 0.6637(2) 0.40294(14) 0.0363(7) Uani 1 1 d . . . . .
C54 C 0.9709(3) 0.6045(3) 0.42091(15) 0.0422(8) Uani 1 1 d . . . . .
H54 H 0.999881 0.529388 0.421706 0.051 Uiso 1 1 calc R U . . .
C55 C 1.0244(3) 0.6538(3) 0.43790(16) 0.0435(8) Uani 1 1 d . . . . .
H55 H 1.089197 0.612308 0.450559 0.052 Uiso 1 1 calc R U . . .
C56 C 0.9835(3) 0.7629(3) 0.43636(15) 0.0409(8) Uani 1 1 d . . . . .
H56 H 1.020733 0.796077 0.447537 0.049 Uiso 1 1 calc R U . . .
C57 C 0.8388(3) 0.9414(2) 0.41829(14) 0.0376(8) Uani 1 1 d . . . . .
H57 H 0.767690 0.980592 0.411316 0.045 Uiso 1 1 calc R U . . .
C58 C 0.8186(3) 0.6112(2) 0.38554(13) 0.0357(7) Uani 1 1 d . . . . .
H58 H 0.847737 0.536468 0.387917 0.043 Uiso 1 1 calc R U . . .
C59 C 0.5147(3) 0.7378(2) 0.64016(13) 0.0323(7) Uani 1 1 d . . . . .
C60 C 0.4999(3) 0.7513(2) 0.58680(13) 0.0324(7) Uani 1 1 d . . . . .
H60 H 0.446058 0.818859 0.579347 0.039 Uiso 1 1 calc R U . . .
C61 C 0.5616(3) 0.6689(2) 0.54522(13) 0.0329(7) Uani 1 1 d . . . . .
C62 C 0.6400(3) 0.5697(3) 0.55601(15) 0.0470(9) Uani 1 1 d . . . . .
H62 H 0.683631 0.512271 0.527382 0.056 Uiso 1 1 calc R U . . .
C63 C 0.6541(3) 0.5550(3) 0.60905(16) 0.0549(10) Uani 1 1 d . . . . .
H63 H 0.706554 0.486819 0.616698 0.066 Uiso 1 1 calc R U . . .
C64 C 0.5928(3) 0.6384(3) 0.65036(15) 0.0451(9) Uani 1 1 d . . . . .
H64 H 0.604027 0.627854 0.686247 0.054 Uiso 1 1 calc R U . . .
C65 C 0.4485(3) 0.8250(2) 0.68542(13) 0.0336(7) Uani 1 1 d . . . . .
H65 H 0.461066 0.810756 0.720890 0.040 Uiso 1 1 calc R U . . .
C66 C 0.5446(3) 0.6842(2) 0.48914(13) 0.0353(7) Uani 1 1 d . . . . .
H66 H 0.491035 0.752415 0.482200 0.042 Uiso 1 1 calc R U . . .
C67 C 0.8256(3) 1.1615(2) 0.48030(14) 0.0360(7) Uani 1 1 d . . . . .
H67 H 0.903409 1.132788 0.482789 0.043 Uiso 1 1 calc R U . . .
C68 C 0.7696(3) 1.2833(2) 0.48151(15) 0.0427(8) Uani 1 1 d . . . . .
H68A H 0.776907 1.314130 0.514472 0.051 Uiso 1 1 calc R U . . .
H68B H 0.690192 1.312476 0.484044 0.051 Uiso 1 1 calc R U . . .
C69 C 0.8195(3) 1.3176(3) 0.43037(16) 0.0469(9) Uani 1 1 d . . . . .
H69A H 0.777610 1.396731 0.431404 0.056 Uiso 1 1 calc R U . . .
H69B H 0.896625 1.296214 0.429976 0.056 Uiso 1 1 calc R U . . .
C70 C 0.8164(3) 1.2658(3) 0.37919(16) 0.0505(9) Uani 1 1 d . . . . .
H70A H 0.851778 1.285944 0.346645 0.061 Uiso 1 1 calc R U . . .
H70B H 0.738891 1.292369 0.378034 0.061 Uiso 1 1 calc R U . . .
C71 C 0.8754(3) 1.1444(3) 0.37764(15) 0.0453(8) Uani 1 1 d . . . . .
H71A H 0.953986 1.117417 0.376456 0.054 Uiso 1 1 calc R U . . .
H71B H 0.871297 1.112364 0.344066 0.054 Uiso 1 1 calc R U . . .
C72 C 0.8242(3) 1.1099(2) 0.42773(15) 0.0383(8) Uani 1 1 d . . . . .
H72 H 0.746445 1.132625 0.427323 0.046 Uiso 1 1 calc R U . . .
C73 C 0.6829(3) 0.5987(2) 0.35426(13) 0.0347(7) Uani 1 1 d . . . . .
H73 H 0.734361 0.520567 0.354804 0.042 Uiso 1 1 calc R U . . .
C74 C 0.6606(3) 0.6170(2) 0.29717(14) 0.0394(8) Uani 1 1 d . . . . .
H74A H 0.612072 0.694583 0.295814 0.047 Uiso 1 1 calc R U . . .
H74B H 0.730791 0.593063 0.269664 0.047 Uiso 1 1 calc R U . . .
C75 C 0.6060(3) 0.5546(2) 0.28379(14) 0.0425(8) Uani 1 1 d . . . . .
H75A H 0.591705 0.567323 0.246923 0.051 Uiso 1 1 calc R U . . .
H75B H 0.656487 0.476823 0.283315 0.051 Uiso 1 1 calc R U . . .
C76 C 0.4987(3) 0.5882(3) 0.32532(15) 0.0434(8) Uani 1 1 d . . . . .
H76A H 0.466658 0.544395 0.316501 0.052 Uiso 1 1 calc R U . . .
H76B H 0.445725 0.664477 0.323644 0.052 Uiso 1 1 calc R U . . .
C77 C 0.5178(3) 0.5734(3) 0.38297(14) 0.0402(8) Uani 1 1 d . . . . .
H77A H 0.446234 0.600641 0.409806 0.048 Uiso 1 1 calc R U . . .
H77B H 0.563497 0.495936 0.385796 0.048 Uiso 1 1 calc R U . . .
C78 C 0.5751(3) 0.6330(2) 0.39658(13) 0.0350(7) Uani 1 1 d . . . . .
H78 H 0.525243 0.712004 0.397611 0.042 Uiso 1 1 calc R U . . .
C79 C 0.3238(3) 1.0944(2) 0.72297(13) 0.0330(7) Uani 1 1 d . . . . .
H79 H 0.301281 1.126233 0.689333 0.040 Uiso 1 1 calc R U . . .
C80 C 0.2509(3) 1.1764(2) 0.77330(14) 0.0366(7) Uani 1 1 d . . . . .
H80A H 0.278921 1.147101 0.805807 0.044 Uiso 1 1 calc R U . . .
H80B H 0.255373 1.242688 0.768358 0.044 Uiso 1 1 calc R U . . .
C81 C 0.1310(3) 1.2044(2) 0.78342(14) 0.0391(8) Uani 1 1 d . . . . .
H81A H 0.100201 1.240345 0.752669 0.047 Uiso 1 1 calc R U . . .
H81B H 0.087746 1.254718 0.817333 0.047 Uiso 1 1 calc R U . . .
C82 C 0.1222(3) 1.1024(2) 0.78881(14) 0.0394(8) Uani 1 1 d . . . . .
H82A H 0.146815 1.069920 0.821513 0.047 Uiso 1 1 calc R U . . .
H82B H 0.044572 1.120814 0.793433 0.047 Uiso 1 1 calc R U . . .
C83 C 0.1930(3) 1.0224(2) 0.73813(13) 0.0347(7) Uani 1 1 d . . . . .
H83A H 0.165190 1.053752 0.705875 0.042 Uiso 1 1 calc R U . . .
H83B H 0.187273 0.956662 0.742205 0.042 Uiso 1 1 calc R U . . .
C84 C 0.3134(3) 0.9928(2) 0.72862(13) 0.0328(7) Uani 1 1 d . . . . .
H84 H 0.342428 0.957866 0.760415 0.039 Uiso 1 1 calc R U . . .
O1 O 0.0432(9) 0.5091(8) 0.7777(4) 0.132(3) Uiso 0.5 1 d D . P A 1
O2 O 0.1292(7) 0.5358(6) 0.8430(4) 0.107(2) Uiso 0.5 1 d D . P A 1
C89 C 0.199(2) 0.5436(18) 0.9229(8) 0.165(5) Uiso 0.5 1 d D . P A 1
H89A H 0.235443 0.465310 0.915160 0.247 Uiso 0.5 1 calc R U P A 1
H89B H 0.133934 0.568980 0.953174 0.247 Uiso 0.5 1 calc R U P A 1
H89C H 0.250429 0.563206 0.932970 0.247 Uiso 0.5 1 calc R U P A 1
C90 C 0.1659(10) 0.5943(8) 0.8731(5) 0.092(3) Uiso 0.5 1 d D . P A 1
H90A H 0.105587 0.669444 0.884092 0.111 Uiso 0.5 1 calc R U P A 1
H90B H 0.229078 0.595738 0.848691 0.111 Uiso 0.5 1 calc R U P A 1
C91 C 0.0800(8) 0.5657(6) 0.8038(4) 0.062(2) Uiso 0.5 1 d D . P A 1
C92 C 0.0965(14) 0.6423(11) 0.7712(7) 0.129(5) Uiso 0.5 1 d D . P A 1
H92A H 0.168341 0.604940 0.745004 0.193 Uiso 0.5 1 calc R U P A 1
H92B H 0.093977 0.697472 0.795172 0.193 Uiso 0.5 1 calc R U P A 1
H92C H 0.038373 0.676076 0.751314 0.193 Uiso 0.5 1 calc R U P A 1
O8 O 0.8470(7) 0.7720(6) 0.6361(4) 0.106(2) Uiso 0.5 1 d D . P B 1
O9 O 0.9391(9) 0.6240(7) 0.6645(5) 0.132(3) Uiso 0.5 1 d D . P B 1
C97 C 0.7440(11) 0.7992(12) 0.5590(6) 0.093(3) Uiso 0.5 1 d D . P B 1
H97A H 0.737553 0.752172 0.533670 0.140 Uiso 0.5 1 calc R U P B 1
H97B H 0.770441 0.843053 0.538297 0.140 Uiso 0.5 1 calc R U P B 1
H97C H 0.671837 0.846113 0.583591 0.140 Uiso 0.5 1 calc R U P B 1
C98 C 0.8267(12) 0.7297(10) 0.5932(5) 0.101(4) Uiso 0.5 1 d D . P B 1
H98A H 0.803331 0.678590 0.608391 0.122 Uiso 0.5 1 calc R U P B 1
H98B H 0.898653 0.686269 0.566888 0.122 Uiso 0.5 1 calc R U P B 1
C99 C 0.9049(8) 0.7257(7) 0.6687(4) 0.074(2) Uiso 0.5 1 d D . P B 1
C100 C 0.9256(11) 0.7663(9) 0.7136(5) 0.097(3) Uiso 0.5 1 d D . P B 1
H10A H 0.969057 0.800764 0.700032 0.145 Uiso 0.5 1 calc R U P B 1
H10B H 0.966412 0.707017 0.733716 0.145 Uiso 0.5 1 calc R U P B 1
H10C H 0.855522 0.818953 0.737952 0.145 Uiso 0.5 1 calc R U P B 1
O3 O 0.4020(8) 0.5206(6) 0.9425(4) 0.123(3) Uiso 0.5 1 d D . P C 2
O4 O 0.3998(12) 0.5555(11) 1.0298(7) 0.182(4) Uiso 0.5 1 d D . P C 2
C85 C 0.5651(12) 0.4913(16) 0.9619(10) 0.182(4) Uiso 0.5 1 d D . P C 2
H85A H 0.575784 0.549680 0.973588 0.273 Uiso 0.5 1 calc R U P C 2
H85B H 0.584474 0.479032 0.921819 0.273 Uiso 0.5 1 calc R U P C 2
H85C H 0.612171 0.425560 0.976378 0.273 Uiso 0.5 1 calc R U P C 2
C86 C 0.4498(9) 0.5204(7) 0.9824(4) 0.075(2) Uiso 0.5 1 d D . P C 2
C87 C 0.2890(10) 0.5601(9) 0.9526(6) 0.110(4) Uiso 0.5 1 d D . P C 2
H87A H 0.251967 0.638722 0.962372 0.131 Uiso 0.5 1 calc R U P C 2
H87B H 0.268070 0.529807 0.985370 0.131 Uiso 0.5 1 calc R U P C 2
C88 C 0.2408(19) 0.5400(16) 0.9080(8) 0.165(5) Uiso 0.5 1 d D . P C 2
H88A H 0.275157 0.551826 0.872650 0.247 Uiso 0.5 1 calc R U P C 2
H88B H 0.161259 0.589577 0.916512 0.247 Uiso 0.5 1 calc R U P C 2
H88C H 0.255247 0.465869 0.906410 0.247 Uiso 0.5 1 calc R U P C 2
O6 O 0.5400(14) 1.0419(13) 0.5327(7) 0.224(5) Uiso 0.5 1 d D . P D 2
O7 O 0.6330(7) 0.8702(7) 0.5190(4) 0.125(3) Uiso 0.5 1 d D . P D 2
C93 C 0.5111(17) 0.963(2) 0.4614(7) 0.224(5) Uiso 0.5 1 d D . P D 2
H93A H 0.539906 0.888772 0.445392 0.336 Uiso 0.5 1 calc R U P D 2
H93B H 0.431132 0.996886 0.475249 0.336 Uiso 0.5 1 calc R U P D 2
H93C H 0.528287 1.002992 0.433306 0.336 Uiso 0.5 1 calc R U P D 2
C94 C 0.5622(8) 0.9610(9) 0.5067(6) 0.112(4) Uiso 0.5 1 d D . P D 2
C95 C 0.6842(10) 0.8613(11) 0.5600(5) 0.120(5) Uiso 0.5 1 d D . P D 2
H95A H 0.629153 0.893329 0.595343 0.144 Uiso 0.5 1 calc R U P D 2
H95B H 0.726593 0.899464 0.553164 0.144 Uiso 0.5 1 calc R U P D 2
C96 C 0.7601(13) 0.7437(12) 0.5616(7) 0.145(7) Uiso 0.5 1 d D . P D 2
H96A H 0.824180 0.716805 0.530515 0.217 Uiso 0.5 1 calc R U P D 2
H96B H 0.721088 0.704092 0.559703 0.217 Uiso 0.5 1 calc R U P D 2
H96C H 0.784501 0.733706 0.595815 0.217 Uiso 0.5 1 calc R U P D 2
O10 O 0.920(2) 0.6469(19) 0.5819(11) 0.157(8) Uiso 0.25 1 d . . P E 2
O11 O 0.9887(13) 0.6353(11) 0.7327(7) 0.188(5) Uiso 0.5 1 d . . P F 2
O5 O 0.6238(15) 0.5087(13) 1.0156(8) 0.105(5) Uiso 0.25 1 d . . P G 3
O12 O 0.0375(12) 0.5875(11) 0.7732(6) 0.080(4) Uiso 0.25 1 d . . P H 2
O13 O 0.7628(11) 0.8068(10) 0.5953(6) 0.069(3) Uiso 0.25 1 d . . P I 3
O14 O 0.079(3) 0.642(3) 0.8210(16) 0.213(12) Uiso 0.25 1 d . . P J 3
O15 O 0.4793(14) 0.5671(12) 0.9621(7) 0.094(4) Uiso 0.25 1 d . . P K 4

loop_
_atom_site_aniso_label
_atom_site_aniso_U_11
_atom_site_aniso_U_22
_atom_site_aniso_U_33
_atom_site_aniso_U_23
_atom_site_aniso_U_13
_atom_site_aniso_U_12
N1 0.0335(16) 0.0510(15) 0.0236(15) 0.0072(12) -0.0083(13) -0.0144(13)
N2 0.0298(15) 0.0428(14) 0.0269(16) 0.0011(12) -0.0083(12) -0.0121(12)
N3 0.0288(15) 0.0434(14) 0.0364(17) -0.0023(12) -0.0043(13) -0.0158(12)
N4 0.0408(17) 0.0423(14) 0.0316(16) 0.0075(12) -0.0143(14) -0.0213(13)
N5 0.0431(17) 0.0460(14) 0.0258(15) 0.0080(11) -0.0106(13) -0.0240(13)
N6 0.0386(16) 0.0461(14) 0.0293(16) 0.0079(12) -0.0165(13) -0.0208(13)
C1 0.0313(18) 0.0451(17) 0.0306(19) -0.0018(13) -0.0041(15) -0.0216(15)
C2 0.0299(18) 0.0481(18) 0.033(2) -0.0063(14) -0.0040(15) -0.0185(15)
C3 0.0311(18) 0.0403(16) 0.037(2) -0.0011(13) -0.0037(15) -0.0204(15)
C4 0.0342(19) 0.0408(17) 0.039(2) 0.0001(14) -0.0068(16) -0.0151(15)
C5 0.042(2) 0.0458(17) 0.0305(19) 0.0009(14) -0.0074(16) -0.0184(16)
C6 0.0375(19) 0.0432(17) 0.0295(19) -0.0042(13) -0.0055(15) -0.0211(16)
C7 0.0323(18) 0.0542(18) 0.0284(19) -0.0010(15) -0.0069(15) -0.0226(16)
C8 0.0332(18) 0.0409(16) 0.0333(19) 0.0015(13) -0.0058(15) -0.0185(15)
C9 0.0305(18) 0.0568(19) 0.0255(19) -0.0009(14) -0.0101(15) -0.0150(16)
C10 0.0267(16) 0.0429(16) 0.0247(18) 0.0033(13) -0.0095(14) -0.0106(14)
C11 0.0385(19) 0.0541(18) 0.0277(19) 0.0061(14) -0.0136(16) -0.0240(16)
C12 0.067(3) 0.117(3) 0.025(2) 0.000(2) -0.005(2) -0.066(3)
C13 0.088(4) 0.186(5) 0.030(2) 0.005(3) -0.016(2) -0.106(4)
C14 0.062(3) 0.132(4) 0.019(2) 0.003(2) -0.0119(19) -0.061(3)
C15 0.0318(18) 0.0476(17) 0.0179(17) 0.0044(13) -0.0084(14) -0.0110(15)
C16 0.0299(17) 0.0484(17) 0.0243(18) 0.0078(13) -0.0098(14) -0.0212(15)
C17 0.044(2) 0.0448(17) 0.033(2) 0.0117(15) -0.0146(17) -0.0217(16)
C18 0.043(2) 0.0452(17) 0.031(2) 0.0094(14) -0.0162(16) -0.0229(16)
C19 0.042(2) 0.0470(18) 0.030(2) 0.0122(14) -0.0162(17) -0.0222(16)
C20 0.040(2) 0.0441(17) 0.046(2) 0.0132(15) -0.0190(18) -0.0189(16)
C21 0.047(2) 0.0500(19) 0.059(3) 0.0195(18) -0.029(2) -0.0241(18)
C22 0.049(2) 0.0498(19) 0.054(3) 0.0101(17) -0.022(2) -0.0271(18)
C23 0.0387(19) 0.0448(17) 0.036(2) 0.0107(14) -0.0146(16) -0.0221(16)
C24 0.041(2) 0.0464(18) 0.034(2) 0.0099(15) -0.0192(17) -0.0221(16)
C25 0.0261(16) 0.0363(15) 0.0343(19) -0.0005(13) -0.0057(14) -0.0118(13)
C26 0.0371(19) 0.0450(17) 0.036(2) -0.0015(14) -0.0029(16) -0.0218(16)
C27 0.051(2) 0.0505(19) 0.040(2) -0.0030(15) -0.0022(18) -0.0313(18)
C28 0.065(3) 0.056(2) 0.041(2) -0.0072(17) -0.012(2) -0.035(2)
C29 0.050(2) 0.058(2) 0.034(2) 0.0020(16) -0.0067(18) -0.0310(19)
C30 0.0344(18) 0.0410(16) 0.0331(19) 0.0061(14) -0.0145(15) -0.0176(15)
C31 0.0301(18) 0.0522(18) 0.0212(18) 0.0023(14) -0.0116(15) -0.0129(15)
C32 0.0334(18) 0.0477(17) 0.0305(19) 0.0068(14) -0.0100(15) -0.0146(15)
C33 0.0324(19) 0.059(2) 0.035(2) 0.0122(16) -0.0089(16) -0.0168(17)
C34 0.0284(18) 0.057(2) 0.0261(19) 0.0063(15) -0.0046(15) -0.0062(15)
C35 0.0302(18) 0.0472(17) 0.0272(18) 0.0082(14) -0.0064(15) -0.0096(15)
C36 0.0329(18) 0.0496(17) 0.0183(17) 0.0068(13) -0.0081(14) -0.0154(15)
C37 0.0363(19) 0.0572(19) 0.0263(18) 0.0150(15) -0.0147(15) -0.0276(16)
C38 0.0296(18) 0.0550(19) 0.035(2) 0.0142(15) -0.0094(16) -0.0159(16)
C39 0.045(2) 0.065(2) 0.041(2) 0.0262(18) -0.0221(19) -0.0258(19)
C40 0.055(2) 0.069(2) 0.029(2) 0.0214(17) -0.0183(18) -0.037(2)
C41 0.050(2) 0.061(2) 0.0231(18) 0.0120(15) -0.0130(16) -0.0340(18)
C42 0.0428(19) 0.0474(17) 0.0251(18) 0.0094(13) -0.0147(15) -0.0269(16)
N7 0.0442(17) 0.0401(14) 0.0272(15) 0.0026(11) -0.0116(13) -0.0208(13)
N8 0.0316(14) 0.0400(13) 0.0207(14) 0.0016(11) -0.0093(12) -0.0124(12)
N9 0.0317(15) 0.0416(14) 0.0221(15) 0.0002(11) -0.0084(12) -0.0120(12)
N10 0.0299(15) 0.0392(13) 0.0293(16) 0.0070(11) -0.0076(12) -0.0132(12)
N11 0.0288(15) 0.0402(14) 0.0377(17) 0.0067(12) -0.0015(13) -0.0138(12)
N12 0.0354(16) 0.0418(14) 0.0360(17) 0.0025(12) -0.0108(13) -0.0177(13)
C43 0.0341(19) 0.0343(15) 0.041(2) 0.0039(14) -0.0057(16) -0.0137(14)
C44 0.0310(18) 0.0347(15) 0.035(2) 0.0084(13) -0.0081(15) -0.0104(14)
C45 0.0291(17) 0.0311(15) 0.033(2) 0.0045(13) -0.0026(15) -0.0079(13)
C46 0.038(2) 0.0462(17) 0.035(2) 0.0102(15) -0.0065(16) -0.0168(16)
C47 0.048(2) 0.057(2) 0.046(2) 0.0146(17) -0.021(2) -0.0241(18)
C48 0.0334(19) 0.0480(18) 0.047(2) 0.0069(16) -0.0095(17) -0.0187(16)
C49 0.0266(17) 0.0327(15) 0.045(2) 0.0007(14) -0.0011(16) -0.0105(14)
C50 0.0355(18) 0.0354(15) 0.0258(18) 0.0049(13) -0.0067(15) -0.0118(14)
C51 0.042(2) 0.0474(18) 0.032(2) 0.0102(14) -0.0146(16) -0.0246(16)
C52 0.0389(19) 0.0438(17) 0.0277(19) 0.0097(14) -0.0162(16) -0.0198(15)
C53 0.0362(19) 0.0459(17) 0.0272(19) 0.0055(14) -0.0084(15) -0.0204(15)
C54 0.042(2) 0.0430(17) 0.038(2) 0.0073(15) -0.0113(17) -0.0178(16)
C55 0.0352(19) 0.0468(19) 0.046(2) 0.0080(16) -0.0187(17) -0.0148(16)
C56 0.040(2) 0.0499(19) 0.037(2) 0.0059(15) -0.0155(17) -0.0228(16)
C57 0.0369(19) 0.0456(17) 0.032(2) 0.0074(14) -0.0164(16) -0.0189(16)
C58 0.040(2) 0.0374(16) 0.0282(18) 0.0055(13) -0.0111(16) -0.0175(15)
C59 0.0283(17) 0.0415(16) 0.0240(17) 0.0039(13) -0.0082(14) -0.0142(14)
C60 0.0264(16) 0.0385(15) 0.0280(18) 0.0024(13) -0.0100(14) -0.0116(13)
C61 0.0265(16) 0.0409(16) 0.0237(17) 0.0015(13) -0.0069(14) -0.0106(14)
C62 0.051(2) 0.0428(17) 0.026(2) 0.0014(14) -0.0151(17) -0.0054(16)
C63 0.055(2) 0.0452(18) 0.030(2) 0.0034(15) -0.0137(19) 0.0024(17)
C64 0.046(2) 0.0508(19) 0.0226(19) 0.0069(15) -0.0146(17) -0.0100(17)
C65 0.0304(17) 0.0458(17) 0.0228(17) 0.0043(13) -0.0096(14) -0.0164(15)
C66 0.0321(17) 0.0403(16) 0.0276(19) 0.0050(14) -0.0153(15) -0.0105(14)
C67 0.0254(16) 0.0380(16) 0.037(2) 0.0040(14) -0.0017(15) -0.0126(14)
C68 0.0348(19) 0.0374(16) 0.046(2) 0.0046(15) -0.0026(17) -0.0131(15)
C69 0.047(2) 0.0397(17) 0.048(2) 0.0072(16) -0.0042(19) -0.0196(16)
C70 0.051(2) 0.0499(19) 0.044(2) 0.0128(17) -0.0076(19) -0.0216(18)
C71 0.050(2) 0.0473(18) 0.038(2) 0.0080(15) -0.0125(18) -0.0227(17)
C72 0.0312(18) 0.0419(17) 0.042(2) 0.0075(14) -0.0126(16) -0.0170(15)
C73 0.043(2) 0.0317(15) 0.0279(18) 0.0022(12) -0.0171(16) -0.0143(14)
C74 0.053(2) 0.0417(16) 0.0249(18) 0.0037(13) -0.0149(16) -0.0224(16)
C75 0.055(2) 0.0396(16) 0.028(2) 0.0044(14) -0.0232(18) -0.0152(16)
C76 0.042(2) 0.0554(19) 0.033(2) 0.0012(15) -0.0198(17) -0.0208(17)
C77 0.0325(18) 0.0524(18) 0.0281(19) -0.0017(14) -0.0093(15) -0.0146(15)
C78 0.0367(18) 0.0375(15) 0.0262(18) 0.0037(13) -0.0156(15) -0.0118(14)
C79 0.0326(18) 0.0417(16) 0.0208(17) 0.0062(13) -0.0119(14) -0.0135(14)
C80 0.0340(18) 0.0413(16) 0.0307(19) 0.0041(13) -0.0105(15) -0.0148(15)
C81 0.0310(18) 0.0467(17) 0.0293(19) -0.0019(14) -0.0073(15) -0.0115(15)
C82 0.0326(18) 0.0513(18) 0.0296(19) 0.0007(14) -0.0090(15) -0.0167(16)
C83 0.0334(18) 0.0398(16) 0.0268(18) 0.0041(13) -0.0132(15) -0.0129(14)
C84 0.0282(17) 0.0416(16) 0.0217(17) 0.0035(13) -0.0105(14) -0.0104(14)

loop_
_atom_type_symbol
_atom_type_description
_atom_type_scat_dispersion_real
_atom_type_scat_dispersion_imag
_atom_type_scat_source
C C 0.0033 0.0016 'International Tables Vol C Tables 4.2.6.8 and 6.1.1.4'
H H 0.0000 0.0000 'International Tables Vol C Tables 4.2.6.8 and 6.1.1.4'
N N 0.0061 0.0033 'International Tables Vol C Tables 4.2.6.8 and 6.1.1.4'
O O 0.0106 0.0060 'International Tables Vol C Tables 4.2.6.8 and 6.1.1.4'

loop_
_geom_angle_atom_site_label_1
_geom_angle_atom_site_label_2
_geom_angle_atom_site_label_3
_geom_angle
_geom_angle_site_symmetry_1
_geom_angle_site_symmetry_3
_geom_angle_publ_flag
C15 N1 C36 117.0(3) . . ?
C7 N2 C31 118.2(3) . . ?
C8 N3 C25 118.3(3) . . ?
C24 N4 C30 117.2(3) . . ?
C23 N5 C42 117.2(2) . . ?
C16 N6 C37 118.7(3) . . ?
C2 C1 C6 118.3(3) . . ?
C2 C1 C7 120.7(3) . . ?
C6 C1 C7 121.0(3) . . ?
C1 C2 H2 119.2 . . ?
C3 C2 C1 121.6(3) . . ?
C3 C2 H2 119.2 . . ?
C2 C3 C4 118.5(3) . . ?
C2 C3 C8 121.1(3) . . ?
C4 C3 C8 120.3(3) . . ?
C3 C4 H4 119.6 . . ?
C5 C4 C3 120.8(3) . . ?
C5 C4 H4 119.6 . . ?
C4 C5 H5 119.9 . . ?
C6 C5 C4 120.3(3) . . ?
C6 C5 H5 119.9 . . ?
C1 C6 H6 119.8 . . ?
C5 C6 C1 120.5(3) . . ?
C5 C6 H6 119.8 . . ?
N2 C7 C1 122.4(3) . . ?
N2 C7 H7 118.8 . . ?
C1 C7 H7 118.8 . . ?
N3 C8 C3 122.6(3) . . ?
N3 C8 H8 118.7 . . ?
C3 C8 H8 118.7 . . ?
C10 C9 C14 117.7(3) . . ?
C10 C9 C15 122.9(3) . . ?
C14 C9 C15 119.3(3) . . ?
C9 C10 H10 119.1 . . ?
C11 C10 C9 121.9(3) . . ?
C11 C10 H10 119.1 . . ?
C10 C11 C12 118.9(3) . . ?
C10 C11 C16 121.3(3) . . ?
C12 C11 C16 119.8(3) . . ?
C11 C12 H12 120.0 . . ?
C13 C12 C11 120.0(4) . . ?
C13 C12 H12 120.0 . . ?
C12 C13 H13 119.5 . . ?
C12 C13 C14 120.9(4) . . ?
C14 C13 H13 119.5 . . ?
C9 C14 H14 119.7 . . ?
C13 C14 C9 120.5(3) . . ?
C13 C14 H14 119.7 . . ?
N1 C15 C9 123.6(3) . . ?
N1 C15 H15 118.2 . . ?
C9 C15 H15 118.2 . . ?
N6 C16 C11 122.1(3) . . ?
N6 C16 H16 118.9 . . ?
C11 C16 H16 118.9 . . ?
C18 C17 C23 121.1(3) . . ?
C22 C17 C18 119.2(3) . . ?
C22 C17 C23 119.6(3) . . ?
C17 C18 H18 119.6 . . ?
C19 C18 C17 120.8(3) . . ?
C19 C18 H18 119.6 . . ?
C18 C19 C20 119.0(3) . . ?
C18 C19 C24 118.9(3) . . ?
C20 C19 C24 122.1(3) . . ?
C19 C20 H20 119.9 . . ?
C21 C20 C19 120.1(3) . . ?
C21 C20 H20 119.9 . . ?
C20 C21 H21 119.8 . . ?
C20 C21 C22 120.4(3) . . ?
C22 C21 H21 119.8 . . ?
C17 C22 C21 120.4(3) . . ?
C17 C22 H22 119.8 . . ?
C21 C22 H22 119.8 . . ?
N5 C23 C17 122.7(3) . . ?
N5 C23 H23 118.6 . . ?
C17 C23 H23 118.6 . . ?
N4 C24 C19 123.2(3) . . ?
N4 C24 H24 118.4 . . ?
C19 C24 H24 118.4 . . ?
N3 C25 H25 109.2 . . ?
N3 C25 C26 108.8(3) . . ?
N3 C25 C30 109.7(2) . . ?
C26 C25 H25 109.2 . . ?
C30 C25 H25 109.2 . . ?
C30 C25 C26 110.7(3) . . ?
C25 C26 H26A 109.1 . . ?
C25 C26 H26B 109.1 . . ?
H26A C26 H26B 107.9 . . ?
C27 C26 C25 112.3(3) . . ?
C27 C26 H26A 109.1 . . ?
C27 C26 H26B 109.1 . . ?
C26 C27 H27A 109.6 . . ?
C26 C27 H27B 109.6 . . ?
C26 C27 C28 110.4(3) . . ?
H27A C27 H27B 108.1 . . ?
C28 C27 H27A 109.6 . . ?
C28 C27 H27B 109.6 . . ?
C27 C28 H28A 109.5 . . ?
C27 C28 H28B 109.5 . . ?
C27 C28 C29 110.6(3) . . ?
H28A C28 H28B 108.1 . . ?
C29 C28 H28A 109.5 . . ?
C29 C28 H28B 109.5 . . ?
C28 C29 H29A 109.4 . . ?
C28 C29 H29B 109.4 . . ?
C28 C29 C30 111.2(3) . . ?
H29A C29 H29B 108.0 . . ?
C30 C29 H29A 109.4 . . ?
C30 C29 H29B 109.4 . . ?
N4 C30 C25 109.2(3) . . ?
N4 C30 C29 110.1(3) . . ?
N4 C30 H30 109.0 . . ?
C25 C30 C29 110.5(2) . . ?
C25 C30 H30 109.0 . . ?
C29 C30 H30 109.0 . . ?
N2 C31 H31 109.5 . . ?
N2 C31 C32 108.3(2) . . ?
N2 C31 C36 109.8(3) . . ?
C32 C31 H31 109.5 . . ?
C32 C31 C36 110.1(3) . . ?
C36 C31 H31 109.5 . . ?
C31 C32 H32A 109.2 . . ?
C31 C32 H32B 109.2 . . ?
H32A C32 H32B 107.9 . . ?
C33 C32 C31 112.0(3) . . ?
C33 C32 H32A 109.2 . . ?
C33 C32 H32B 109.2 . . ?
C32 C33 H33A 109.7 . . ?
C32 C33 H33B 109.7 . . ?
H33A C33 H33B 108.2 . . ?
C34 C33 C32 109.7(3) . . ?
C34 C33 H33A 109.7 . . ?
C34 C33 H33B 109.7 . . ?
C33 C34 H34A 109.7 . . ?
C33 C34 H34B 109.7 . . ?
C33 C34 C35 110.0(3) . . ?
H34A C34 H34B 108.2 . . ?
C35 C34 H34A 109.7 . . ?
C35 C34 H34B 109.7 . . ?
C34 C35 H35A 109.5 . . ?
C34 C35 H35B 109.5 . . ?
H35A C35 H35B 108.1 . . ?
C36 C35 C34 110.9(3) . . ?
C36 C35 H35A 109.5 . . ?
C36 C35 H35B 109.5 . . ?
N1 C36 C31 110.1(3) . . ?
N1 C36 C35 109.3(2) . . ?
N1 C36 H36 109.0 . . ?
C31 C36 H36 109.0 . . ?
C35 C36 C31 110.4(3) . . ?
C35 C36 H36 109.0 . . ?
N6 C37 H37 109.2 . . ?
N6 C37 C38 109.1(3) . . ?
N6 C37 C42 108.9(3) . . ?
C38 C37 H37 109.2 . . ?
C42 C37 H37 109.2 . . ?
C42 C37 C38 111.2(3) . . ?
C37 C38 H38A 109.4 . . ?
C37 C38 H38B 109.4 . . ?
H38A C38 H38B 108.0 . . ?
C39 C38 C37 111.3(3) . . ?
C39 C38 H38A 109.4 . . ?
C39 C38 H38B 109.4 . . ?
C38 C39 H39A 109.5 . . ?
C38 C39 H39B 109.5 . . ?
C38 C39 C40 110.9(3) . . ?
H39A C39 H39B 108.0 . . ?
C40 C39 H39A 109.5 . . ?
C40 C39 H39B 109.5 . . ?
C39 C40 H40A 109.6 . . ?
C39 C40 H40B 109.6 . . ?
H40A C40 H40B 108.1 . . ?
C41 C40 C39 110.4(3) . . ?
C41 C40 H40A 109.6 . . ?
C41 C40 H40B 109.6 . . ?
C40 C41 H41A 109.3 . . ?
C40 C41 H41B 109.3 . . ?
C40 C41 C42 111.7(3) . . ?
H41A C41 H41B 108.0 . . ?
C42 C41 H41A 109.3 . . ?
C42 C41 H41B 109.3 . . ?
N5 C42 C37 108.9(3) . . ?
N5 C42 C41 110.7(3) . . ?
N5 C42 H42 109.1 . . ?
C37 C42 C41 110.0(3) . . ?
C37 C42 H42 109.1 . . ?
C41 C42 H42 109.1 . . ?
C58 N7 C73 117.2(2) . . ?
C66 N8 C78 117.5(3) . . ?
C65 N9 C84 116.4(3) . . ?
C50 N10 C79 117.9(3) . . ?
C49 N11 C67 117.8(3) . . ?
C57 N12 C72 116.8(3) . . ?
C44 C43 C49 121.9(3) . . ?
C48 C43 C44 118.4(3) . . ?
C48 C43 C49 119.7(3) . . ?
C43 C44 H44 118.9 . . ?
C45 C44 C43 122.1(3) . . ?
C45 C44 H44 118.9 . . ?
C44 C45 C46 118.3(3) . . ?
C44 C45 C50 120.4(3) . . ?
C46 C45 C50 121.3(3) . . ?
C45 C46 H46 119.8 . . ?
C47 C46 C45 120.5(3) . . ?
C47 C46 H46 119.8 . . ?
C46 C47 H47 119.7 . . ?
C48 C47 C46 120.6(4) . . ?
C48 C47 H47 119.7 . . ?
C43 C48 H48 119.9 . . ?
C47 C48 C43 120.1(3) . . ?
C47 C48 H48 119.9 . . ?
N11 C49 C43 121.8(3) . . ?
N11 C49 H49 119.1 . . ?
C43 C49 H49 119.1 . . ?
N10 C50 C45 122.3(3) . . ?
N10 C50 H50 118.8 . . ?
C45 C50 H50 118.8 . . ?
C52 C51 C56 119.1(3) . . ?
C52 C51 C57 119.0(3) . . ?
C56 C51 C57 121.9(3) . . ?
C51 C52 H52 119.4 . . ?
C51 C52 C53 121.1(3) . . ?
C53 C52 H52 119.4 . . ?
C52 C53 C58 120.7(3) . . ?
C54 C53 C52 118.8(3) . . ?
C54 C53 C58 120.5(3) . . ?
C53 C54 H54 119.7 . . ?
C53 C54 C55 120.7(3) . . ?
C55 C54 H54 119.7 . . ?
C54 C55 H55 119.9 . . ?
C56 C55 C54 120.1(3) . . ?
C56 C55 H55 119.9 . . ?
C51 C56 H56 119.9 . . ?
C55 C56 C51 120.2(3) . . ?
C55 C56 H56 119.9 . . ?
N12 C57 C51 123.7(3) . . ?
N12 C57 H57 118.2 . . ?
C51 C57 H57 118.2 . . ?
N7 C58 C53 123.3(3) . . ?
N7 C58 H58 118.3 . . ?
C53 C58 H58 118.3 . . ?
C60 C59 C65 122.1(3) . . ?
C64 C59 C60 118.5(3) . . ?
C64 C59 C65 119.4(3) . . ?
C59 C60 H60 119.4 . . ?
C61 C60 C59 121.3(3) . . ?
C61 C60 H60 119.4 . . ?
C60 C61 C62 119.6(3) . . ?
C60 C61 C66 120.6(3) . . ?
C62 C61 C66 119.8(3) . . ?
C61 C62 H62 120.2 . . ?
C61 C62 C63 119.6(3) . . ?
C63 C62 H62 120.2 . . ?
C62 C63 H63 119.8 . . ?
C64 C63 C62 120.4(3) . . ?
C64 C63 H63 119.8 . . ?
C59 C64 H64 119.7 . . ?
C63 C64 C59 120.6(3) . . ?
C63 C64 H64 119.7 . . ?
N9 C65 C59 123.3(3) . . ?
N9 C65 H65 118.4 . . ?
C59 C65 H65 118.4 . . ?
N8 C66 C61 121.9(3) . . ?
N8 C66 H66 119.1 . . ?
C61 C66 H66 119.1 . . ?
N11 C67 H67 109.4 . . ?
N11 C67 C68 108.0(3) . . ?
N11 C67 C72 109.7(2) . . ?
C68 C67 H67 109.4 . . ?
C68 C67 C72 110.9(3) . . ?
C72 C67 H67 109.4 . . ?
C67 C68 H68A 109.2 . . ?
C67 C68 H68B 109.2 . . ?
C67 C68 C69 112.1(3) . . ?
H68A C68 H68B 107.9 . . ?
C69 C68 H68A 109.2 . . ?
C69 C68 H68B 109.2 . . ?
C68 C69 H69A 109.6 . . ?
C68 C69 H69B 109.6 . . ?
H69A C69 H69B 108.1 . . ?
C70 C69 C68 110.4(3) . . ?
C70 C69 H69A 109.6 . . ?
C70 C69 H69B 109.6 . . ?
C69 C70 H70A 109.5 . . ?
C69 C70 H70B 109.5 . . ?
C69 C70 C71 110.9(3) . . ?
H70A C70 H70B 108.0 . . ?
C71 C70 H70A 109.5 . . ?
C71 C70 H70B 109.5 . . ?
C70 C71 H71A 109.4 . . ?
C70 C71 H71B 109.4 . . ?
C70 C71 C72 111.1(3) . . ?
H71A C71 H71B 108.0 . . ?
C72 C71 H71A 109.4 . . ?
C72 C71 H71B 109.4 . . ?
N12 C72 C67 108.4(3) . . ?
N12 C72 C71 110.2(3) . . ?
N12 C72 H72 109.2 . . ?
C67 C72 C71 110.6(2) . . ?
C67 C72 H72 109.2 . . ?
C71 C72 H72 109.2 . . ?
N7 C73 H73 109.1 . . ?
N7 C73 C74 110.3(2) . . ?
N7 C73 C78 109.6(2) . . ?
C74 C73 H73 109.1 . . ?
C78 C73 H73 109.1 . . ?
C78 C73 C74 109.7(3) . . ?
C73 C74 H74A 109.6 . . ?
C73 C74 H74B 109.6 . . ?
H74A C74 H74B 108.2 . . ?
C75 C74 C73 110.1(3) . . ?
C75 C74 H74A 109.6 . . ?
C75 C74 H74B 109.6 . . ?
C74 C75 H75A 109.4 . . ?
C74 C75 H75B 109.4 . . ?
H75A C75 H75B 108.0 . . ?
C76 C75 C74 111.3(3) . . ?
C76 C75 H75A 109.4 . . ?
C76 C75 H75B 109.4 . . ?
C75 C76 H76A 109.6 . . ?
C75 C76 H76B 109.6 . . ?
C75 C76 C77 110.5(3) . . ?
H76A C76 H76B 108.1 . . ?
C77 C76 H76A 109.6 . . ?
C77 C76 H76B 109.6 . . ?
C76 C77 H77A 109.4 . . ?
C76 C77 H77B 109.4 . . ?
H77A C77 H77B 108.0 . . ?
C78 C77 C76 111.2(3) . . ?
C78 C77 H77A 109.4 . . ?
C78 C77 H77B 109.4 . . ?
N8 C78 C73 108.9(3) . . ?
N8 C78 C77 109.0(2) . . ?
N8 C78 H78 109.2 . . ?
C73 C78 H78 109.2 . . ?
C77 C78 C73 111.4(3) . . ?
C77 C78 H78 109.2 . . ?
N10 C79 H79 109.8 . . ?
N10 C79 C80 107.4(2) . . ?
N10 C79 C84 110.3(2) . . ?
C80 C79 H79 109.8 . . ?
C80 C79 C84 109.9(3) . . ?
C84 C79 H79 109.8 . . ?
C79 C80 H80A 109.1 . . ?
C79 C80 H80B 109.1 . . ?
H80A C80 H80B 107.8 . . ?
C81 C80 C79 112.5(3) . . ?
C81 C80 H80A 109.1 . . ?
C81 C80 H80B 109.1 . . ?
C80 C81 H81A 109.6 . . ?
C80 C81 H81B 109.6 . . ?
C80 C81 C82 110.2(3) . . ?
H81A C81 H81B 108.1 . . ?
C82 C81 H81A 109.6 . . ?
C82 C81 H81B 109.6 . . ?
C81 C82 H82A 109.7 . . ?
C81 C82 H82B 109.7 . . ?
H82A C82 H82B 108.2 . . ?
C83 C82 C81 110.0(3) . . ?
C83 C82 H82A 109.7 . . ?
C83 C82 H82B 109.7 . . ?
C82 C83 H83A 109.3 . . ?
C82 C83 H83B 109.3 . . ?
C82 C83 C84 111.7(3) . . ?
H83A C83 H83B 107.9 . . ?
C84 C83 H83A 109.3 . . ?
C84 C83 H83B 109.3 . . ?
N9 C84 C79 110.3(3) . . ?
N9 C84 C83 108.9(2) . . ?
N9 C84 H84 109.2 . . ?
C79 C84 H84 109.2 . . ?
C83 C84 C79 110.1(3) . . ?
C83 C84 H84 109.2 . . ?
C91 O2 C90 127.9(8) . . ?
H89A C89 H89B 109.5 . . ?
H89A C89 H89C 109.5 . . ?
H89B C89 H89C 109.5 . . ?
C90 C89 H89A 109.5 . . ?
C90 C89 H89B 109.5 . . ?
C90 C89 H89C 109.5 . . ?
O2 C90 C89 111.8(11) . . ?
O2 C90 H90A 109.3 . . ?
O2 C90 H90B 109.3 . . ?
C89 C90 H90A 109.3 . . ?
C89 C90 H90B 109.3 . . ?
H90A C90 H90B 107.9 . . ?
O1 C91 C92 113.1(9) . . ?
O2 C91 O1 126.0(8) . . ?
O2 C91 C92 117.3(9) . . ?
C91 C92 H92A 109.5 . . ?
C91 C92 H92B 109.5 . . ?
C91 C92 H92C 109.5 . . ?
H92A C92 H92B 109.5 . . ?
H92A C92 H92C 109.5 . . ?
H92B C92 H92C 109.5 . . ?
C99 O8 C98 130.1(9) . . ?
H97A C97 H97B 109.5 . . ?
H97A C97 H97C 109.5 . . ?
H97B C97 H97C 109.5 . . ?
C98 C97 H97A 109.5 . . ?
C98 C97 H97B 109.5 . . ?
C98 C97 H97C 109.5 . . ?
O8 C98 C97 123.8(11) . . ?
O8 C98 H98A 106.4 . . ?
O8 C98 H98B 106.4 . . ?
C97 C98 H98A 106.4 . . ?
C97 C98 H98B 106.4 . . ?
H98A C98 H98B 106.5 . . ?
O8 C99 O9 112.2(9) . . ?
O8 C99 C100 131.6(9) . . ?
O9 C99 C100 115.5(9) . . ?
C99 C100 H10A 109.5 . . ?
C99 C100 H10B 109.5 . . ?
C99 C100 H10C 109.5 . . ?
H10A C100 H10B 109.5 . . ?
H10A C100 H10C 109.5 . . ?
H10B C100 H10C 109.5 . . ?
C86 O3 C87 121.5(11) . . ?
C85 O4 C86 90(3) 2_667 . ?
H85A C85 H85B 109.5 . . ?
H85A C85 H85C 109.5 . . ?
H85B C85 H85C 109.5 . . ?
C86 C85 H85A 109.5 . . ?
C86 C85 H85B 109.5 . . ?
C86 C85 H85C 109.5 . . ?
O3 C86 C85 112.5(10) . . ?
O4 C86 O3 123.7(13) . . ?
O4 C86 C85 123.0(15) . . ?
C85 C86 C85 106.8(13) 2_667 . ?
O3 C87 H87A 107.5 . . ?
O3 C87 H87B 107.5 . . ?
O3 C87 C88 119.5(13) . . ?
H87A C87 H87B 107.0 . . ?
C88 C87 H87A 107.5 . . ?
C88 C87 H87B 107.5 . . ?
C87 C88 H88A 109.5 . . ?
C87 C88 H88B 109.5 . . ?
C87 C88 H88C 109.5 . . ?
H88A C88 H88B 109.5 . . ?
H88A C88 H88C 109.5 . . ?
H88B C88 H88C 109.5 . . ?
C93 O6 C94 73(2) 2_676 . ?
C94 O7 C95 123.5(12) . . ?
H93A C93 H93B 109.5 . . ?
H93A C93 H93C 109.5 . . ?
H93B C93 H93C 109.5 . . ?
C94 C93 H93A 109.5 . . ?
C94 C93 H93B 109.5 . . ?
C94 C93 H93C 109.5 . . ?
O6 C94 O7 118.6(14) . . ?
O6 C94 C93 122.0(16) . . ?
O7 C94 C93 119.5(15) . . ?
C93 C94 O7 126.6(19) 2_676 . ?
C93 C94 C93 103.0(15) 2_676 . ?
O7 C95 H95A 110.1 . . ?
O7 C95 H95B 110.1 . . ?
O7 C95 C96 107.8(12) . . ?
H95A C95 H95B 108.5 . . ?
C96 C95 H95A 110.1 . . ?
C96 C95 H95B 110.1 . . ?
C95 C96 H96A 109.5 . . ?
C95 C96 H96B 109.5 . . ?
C95 C96 H96C 109.5 . . ?
H96A C96 H96B 109.5 . . ?
H96A C96 H96C 109.5 . . ?
H96B C96 H96C 109.5 . . ?

loop_
_geom_bond_atom_site_label_1
_geom_bond_atom_site_label_2
_geom_bond_distance
_geom_bond_site_symmetry_2
_geom_bond_publ_flag
N1 C15 1.270(4) . ?
N1 C36 1.476(4) . ?
N2 C7 1.259(4) . ?
N2 C31 1.458(4) . ?
N3 C8 1.264(4) . ?
N3 C25 1.455(4) . ?
N4 C24 1.262(4) . ?
N4 C30 1.460(4) . ?
N5 C23 1.264(4) . ?
N5 C42 1.458(4) . ?
N6 C16 1.270(4) . ?
N6 C37 1.466(4) . ?
C1 C2 1.393(5) . ?
C1 C6 1.399(5) . ?
C1 C7 1.464(5) . ?
C2 H2 0.9500 . ?
C2 C3 1.385(5) . ?
C3 C4 1.387(5) . ?
C3 C8 1.468(5) . ?
C4 H4 0.9500 . ?
C4 C5 1.383(5) . ?
C5 H5 0.9500 . ?
C5 C6 1.372(5) . ?
C6 H6 0.9500 . ?
C7 H7 0.9500 . ?
C8 H8 0.9500 . ?
C9 C10 1.389(5) . ?
C9 C14 1.410(5) . ?
C9 C15 1.460(5) . ?
C10 H10 0.9500 . ?
C10 C11 1.381(5) . ?
C11 C12 1.412(5) . ?
C11 C16 1.456(5) . ?
C12 H12 0.9500 . ?
C12 C13 1.359(6) . ?
C13 H13 0.9500 . ?
C13 C14 1.382(6) . ?
C14 H14 0.9500 . ?
C15 H15 0.9500 . ?
C16 H16 0.9500 . ?
C17 C18 1.395(4) . ?
C17 C22 1.377(5) . ?
C17 C23 1.491(4) . ?
C18 H18 0.9500 . ?
C18 C19 1.392(4) . ?
C19 C20 1.398(5) . ?
C19 C24 1.485(4) . ?
C20 H20 0.9500 . ?
C20 C21 1.375(5) . ?
C21 H21 0.9500 . ?
C21 C22 1.390(5) . ?
C22 H22 0.9500 . ?
C23 H23 0.9500 . ?
C24 H24 0.9500 . ?
C25 H25 1.0000 . ?
C25 C26 1.531(4) . ?
C25 C30 1.529(5) . ?
C26 H26A 0.9900 . ?
C26 H26B 0.9900 . ?
C26 C27 1.517(5) . ?
C27 H27A 0.9900 . ?
C27 H27B 0.9900 . ?
C27 C28 1.522(5) . ?
C28 H28A 0.9900 . ?
C28 H28B 0.9900 . ?
C28 C29 1.524(5) . ?
C29 H29A 0.9900 . ?
C29 H29B 0.9900 . ?
C29 C30 1.536(5) . ?
C30 H30 1.0000 . ?
C31 H31 1.0000 . ?
C31 C32 1.527(5) . ?
C31 C36 1.529(4) . ?
C32 H32A 0.9900 . ?
C32 H32B 0.9900 . ?
C32 C33 1.525(5) . ?
C33 H33A 0.9900 . ?
C33 H33B 0.9900 . ?
C33 C34 1.525(5) . ?
C34 H34A 0.9900 . ?
C34 H34B 0.9900 . ?
C34 C35 1.528(5) . ?
C35 H35A 0.9900 . ?
C35 H35B 0.9900 . ?
C35 C36 1.527(5) . ?
C36 H36 1.0000 . ?
C37 H37 1.0000 . ?
C37 C38 1.527(4) . ?
C37 C42 1.518(5) . ?
C38 H38A 0.9900 . ?
C38 H38B 0.9900 . ?
C38 C39 1.510(5) . ?
C39 H39A 0.9900 . ?
C39 H39B 0.9900 . ?
C39 C40 1.527(6) . ?
C40 H40A 0.9900 . ?
C40 H40B 0.9900 . ?
C40 C41 1.523(5) . ?
C41 H41A 0.9900 . ?
C41 H41B 0.9900 . ?
C41 C42 1.528(4) . ?
C42 H42 1.0000 . ?
N7 C58 1.257(4) . ?
N7 C73 1.468(4) . ?
N8 C66 1.254(4) . ?
N8 C78 1.469(4) . ?
N9 C65 1.266(4) . ?
N9 C84 1.446(4) . ?
N10 C50 1.279(4) . ?
N10 C79 1.467(4) . ?
N11 C49 1.274(4) . ?
N11 C67 1.454(4) . ?
N12 C57 1.269(4) . ?
N12 C72 1.469(4) . ?
C43 C44 1.404(5) . ?
C43 C48 1.399(5) . ?
C43 C49 1.478(5) . ?
C44 H44 0.9500 . ?
C44 C45 1.388(5) . ?
C45 C46 1.401(5) . ?
C45 C50 1.459(5) . ?
C46 H46 0.9500 . ?
C46 C47 1.390(5) . ?
C47 H47 0.9500 . ?
C47 C48 1.389(5) . ?
C48 H48 0.9500 . ?
C49 H49 0.9500 . ?
C50 H50 0.9500 . ?
C51 C52 1.391(4) . ?
C51 C56 1.396(5) . ?
C51 C57 1.472(4) . ?
C52 H52 0.9500 . ?
C52 C53 1.400(4) . ?
C53 C54 1.381(5) . ?
C53 C58 1.482(4) . ?
C54 H54 0.9500 . ?
C54 C55 1.394(5) . ?
C55 H55 0.9500 . ?
C55 C56 1.384(5) . ?
C56 H56 0.9500 . ?
C57 H57 0.9500 . ?
C58 H58 0.9500 . ?
C59 C60 1.402(4) . ?
C59 C64 1.385(4) . ?
C59 C65 1.470(4) . ?
C60 H60 0.9500 . ?
C60 C61 1.370(4) . ?
C61 C62 1.389(4) . ?
C61 C66 1.481(4) . ?
C62 H62 0.9500 . ?
C62 C63 1.393(5) . ?
C63 H63 0.9500 . ?
C63 C64 1.374(5) . ?
C64 H64 0.9500 . ?
C65 H65 0.9500 . ?
C66 H66 0.9500 . ?
C67 H67 1.0000 . ?
C67 C68 1.524(4) . ?
C67 C72 1.527(5) . ?
C68 H68A 0.9900 . ?
C68 H68B 0.9900 . ?
C68 C69 1.538(5) . ?
C69 H69A 0.9900 . ?
C69 H69B 0.9900 . ?
C69 C70 1.510(5) . ?
C70 H70A 0.9900 . ?
C70 H70B 0.9900 . ?
C70 C71 1.517(5) . ?
C71 H71A 0.9900 . ?
C71 H71B 0.9900 . ?
C71 C72 1.528(5) . ?
C72 H72 1.0000 . ?
C73 H73 1.0000 . ?
C73 C74 1.532(4) . ?
C73 C78 1.527(5) . ?
C74 H74A 0.9900 . ?
C74 H74B 0.9900 . ?
C74 C75 1.525(5) . ?
C75 H75A 0.9900 . ?
C75 H75B 0.9900 . ?
C75 C76 1.516(5) . ?
C76 H76A 0.9900 . ?
C76 H76B 0.9900 . ?
C76 C77 1.529(5) . ?
C77 H77A 0.9900 . ?
C77 H77B 0.9900 . ?
C77 C78 1.527(4) . ?
C78 H78 1.0000 . ?
C79 H79 1.0000 . ?
C79 C80 1.529(5) . ?
C79 C84 1.541(4) . ?
C80 H80A 0.9900 . ?
C80 H80B 0.9900 . ?
C80 C81 1.524(5) . ?
C81 H81A 0.9900 . ?
C81 H81B 0.9900 . ?
C81 C82 1.533(4) . ?
C82 H82A 0.9900 . ?
C82 H82B 0.9900 . ?
C82 C83 1.518(5) . ?
C83 H83A 0.9900 . ?
C83 H83B 0.9900 . ?
C83 C84 1.526(4) . ?
C84 H84 1.0000 . ?
O1 C91 1.393(9) . ?
O2 C90 1.469(9) . ?
O2 C91 1.285(9) . ?
C89 H89A 0.9800 . ?
C89 H89B 0.9800 . ?
C89 H89C 0.9800 . ?
C89 C90 1.498(11) . ?
C90 H90A 0.9900 . ?
C90 H90B 0.9900 . ?
C91 C92 1.452(10) . ?
C92 H92A 0.9800 . ?
C92 H92B 0.9800 . ?
C92 H92C 0.9800 . ?
O8 C98 1.389(10) . ?
O8 C99 1.244(8) . ?
O9 C99 1.290(8) . ?
C97 H97A 0.9800 . ?
C97 H97B 0.9800 . ?
C97 H97C 0.9800 . ?
C97 C98 1.554(11) . ?
C98 H98A 0.9900 . ?
C98 H98B 0.9900 . ?
C99 C100 1.421(10) . ?
C100 H10A 0.9800 . ?
C100 H10B 0.9800 . ?
C100 H10C 0.9800 . ?
O3 C86 1.331(9) . ?
O3 C87 1.393(10) . ?
O4 C85 0.68(2) 2_667 ?
O4 C86 1.217(15) . ?
O4 C86 1.833(19) 2_667 ?
C85 H85A 0.9800 . ?
C85 H85B 0.9800 . ?
C85 H85C 0.9800 . ?
C85 C86 1.463(11) . ?
C86 C86 1.70(2) 2_667 ?
C87 H87A 0.9900 . ?
C87 H87B 0.9900 . ?
C87 C88 1.530(11) . ?
C88 H88A 0.9800 . ?
C88 H88B 0.9800 . ?
C88 H88C 0.9800 . ?
O6 C93 0.75(2) 2_676 ?
O6 H93B 0.51(3) 2_676 ?
O6 C94 1.199(11) . ?
O7 C94 1.291(10) . ?
O7 C95 1.358(10) . ?
C93 H93A 0.9800 . ?
C93 H93B 0.9800 . ?
C93 H93C 0.9800 . ?
C93 C94 1.476(12) . ?
C94 C94 1.69(2) 2_676 ?
C95 H95A 0.9900 . ?
C95 H95B 0.9900 . ?
C95 C96 1.504(11) . ?
C96 H96A 0.9800 . ?
C96 H96B 0.9800 . ?
C96 H96C 0.9800 . ?
O11 O12 1.351(19) 1_655 ?

loop_
_geom_torsion_atom_site_label_1
_geom_torsion_atom_site_label_2
_geom_torsion_atom_site_label_3
_geom_torsion_atom_site_label_4
_geom_torsion
_geom_torsion_site_symmetry_1
_geom_torsion_site_symmetry_2
_geom_torsion_site_symmetry_3
_geom_torsion_site_symmetry_4
_geom_torsion_publ_flag
N2 C31 C32 C33 -176.5(3) . . . . ?
N2 C31 C36 N1 -64.3(3) . . . . ?
N2 C31 C36 C35 174.9(3) . . . . ?
N3 C25 C26 C27 -175.9(3) . . . . ?
N3 C25 C30 N4 -64.1(3) . . . . ?
N3 C25 C30 C29 174.7(3) . . . . ?
N6 C37 C38 C39 -176.9(3) . . . . ?
N6 C37 C42 N5 -62.3(3) . . . . ?
N6 C37 C42 C41 176.2(2) . . . . ?
C1 C2 C3 C4 3.5(4) . . . . ?
C1 C2 C3 C8 -176.2(3) . . . . ?
C2 C1 C6 C5 0.2(4) . . . . ?
C2 C1 C7 N2 179.9(3) . . . . ?
C2 C3 C4 C5 -2.3(5) . . . . ?
C2 C3 C8 N3 4.6(5) . . . . ?
C3 C4 C5 C6 0.1(5) . . . . ?
C4 C3 C8 N3 -175.2(3) . . . . ?
C4 C5 C6 C1 1.0(5) . . . . ?
C6 C1 C2 C3 -2.5(4) . . . . ?
C6 C1 C7 N2 -0.9(5) . . . . ?
C7 N2 C31 C32 -121.8(3) . . . . ?
C7 N2 C31 C36 118.0(3) . . . . ?
C7 C1 C2 C3 176.7(3) . . . . ?
C7 C1 C6 C5 -179.0(3) . . . . ?
C8 N3 C25 C26 -111.5(3) . . . . ?
C8 N3 C25 C30 127.2(3) . . . . ?
C8 C3 C4 C5 177.4(3) . . . . ?
C9 C10 C11 C12 -1.7(5) . . . . ?
C9 C10 C11 C16 -180.0(3) . . . . ?
C10 C9 C14 C13 0.7(6) . . . . ?
C10 C9 C15 N1 -3.2(5) . . . . ?
C10 C11 C12 C13 1.2(7) . . . . ?
C10 C11 C16 N6 -179.4(3) . . . . ?
C11 C12 C13 C14 0.2(8) . . . . ?
C12 C11 C16 N6 2.4(5) . . . . ?
C12 C13 C14 C9 -1.1(8) . . . . ?
C14 C9 C10 C11 0.8(5) . . . . ?
C14 C9 C15 N1 176.2(4) . . . . ?
C15 N1 C36 C31 121.0(3) . . . . ?
C15 N1 C36 C35 -117.6(3) . . . . ?
C15 C9 C10 C11 -179.8(3) . . . . ?
C15 C9 C14 C13 -178.8(4) . . . . ?
C16 N6 C37 C38 -105.4(3) . . . . ?
C16 N6 C37 C42 133.1(3) . . . . ?
C16 C11 C12 C13 179.5(4) . . . . ?
C17 C18 C19 C20 0.3(5) . . . . ?
C17 C18 C19 C24 -177.4(3) . . . . ?
C18 C17 C22 C21 -1.1(6) . . . . ?
C18 C17 C23 N5 6.0(5) . . . . ?
C18 C19 C20 C21 -0.3(6) . . . . ?
C18 C19 C24 N4 -177.2(3) . . . . ?
C19 C20 C21 C22 -0.4(6) . . . . ?
C20 C19 C24 N4 5.2(6) . . . . ?
C20 C21 C22 C17 1.2(6) . . . . ?
C22 C17 C18 C19 0.4(5) . . . . ?
C22 C17 C23 N5 -175.3(4) . . . . ?
C23 N5 C42 C37 109.7(3) . . . . ?
C23 N5 C42 C41 -129.2(3) . . . . ?
C23 C17 C18 C19 179.1(3) . . . . ?
C23 C17 C22 C21 -179.9(4) . . . . ?
C24 N4 C30 C25 129.1(3) . . . . ?
C24 N4 C30 C29 -109.5(3) . . . . ?
C24 C19 C20 C21 177.3(4) . . . . ?
C25 N3 C8 C3 175.8(3) . . . . ?
C25 C26 C27 C28 56.1(4) . . . . ?
C26 C25 C30 N4 175.8(2) . . . . ?
C26 C25 C30 C29 54.6(3) . . . . ?
C26 C27 C28 C29 -56.8(4) . . . . ?
C27 C28 C29 C30 57.7(4) . . . . ?
C28 C29 C30 N4 -177.2(3) . . . . ?
C28 C29 C30 C25 -56.6(4) . . . . ?
C30 N4 C24 C19 -177.4(3) . . . . ?
C30 C25 C26 C27 -55.3(4) . . . . ?
C31 N2 C7 C1 175.9(3) . . . . ?
C31 C32 C33 C34 57.4(4) . . . . ?
C32 C31 C36 N1 176.5(2) . . . . ?
C32 C31 C36 C35 55.8(4) . . . . ?
C32 C33 C34 C35 -57.8(4) . . . . ?
C33 C34 C35 C36 58.8(4) . . . . ?
C34 C35 C36 N1 -179.0(3) . . . . ?
C34 C35 C36 C31 -57.7(4) . . . . ?
C36 N1 C15 C9 178.4(3) . . . . ?
C36 C31 C32 C33 -56.4(4) . . . . ?
C37 N6 C16 C11 179.4(3) . . . . ?
C37 C38 C39 C40 56.3(4) . . . . ?
C38 C37 C42 N5 177.4(2) . . . . ?
C38 C37 C42 C41 55.9(3) . . . . ?
C38 C39 C40 C41 -56.0(4) . . . . ?
C39 C40 C41 C42 56.4(4) . . . . ?
C40 C41 C42 N5 -176.8(3) . . . . ?
C40 C41 C42 C37 -56.4(3) . . . . ?
C42 N5 C23 C17 -178.4(3) . . . . ?
C42 C37 C38 C39 -56.7(4) . . . . ?
N7 C73 C74 C75 -178.8(3) . . . . ?
N7 C73 C78 N8 -61.7(3) . . . . ?
N7 C73 C78 C77 178.1(2) . . . . ?
N10 C79 C80 C81 -175.9(2) . . . . ?
N10 C79 C84 N9 -66.1(3) . . . . ?
N10 C79 C84 C83 173.8(2) . . . . ?
N11 C67 C68 C69 -174.6(3) . . . . ?
N11 C67 C72 N12 -65.0(3) . . . . ?
N11 C67 C72 C71 174.1(3) . . . . ?
C43 C44 C45 C46 1.1(4) . . . . ?
C43 C44 C45 C50 177.0(3) . . . . ?
C44 C43 C48 C47 0.4(5) . . . . ?
C44 C43 C49 N11 7.6(5) . . . . ?
C44 C45 C46 C47 -1.5(5) . . . . ?
C44 C45 C50 N10 176.9(3) . . . . ?
C45 C46 C47 C48 1.4(5) . . . . ?
C46 C45 C50 N10 -7.3(4) . . . . ?
C46 C47 C48 C43 -0.9(5) . . . . ?
C48 C43 C44 C45 -0.6(4) . . . . ?
C48 C43 C49 N11 -169.6(3) . . . . ?
C49 N11 C67 C68 -108.4(3) . . . . ?
C49 N11 C67 C72 130.6(3) . . . . ?
C49 C43 C44 C45 -177.8(3) . . . . ?
C49 C43 C48 C47 177.7(3) . . . . ?
C50 N10 C79 C80 -120.8(3) . . . . ?
C50 N10 C79 C84 119.5(3) . . . . ?
C50 C45 C46 C47 -177.4(3) . . . . ?
C51 C52 C53 C54 1.4(5) . . . . ?
C51 C52 C53 C58 -179.7(3) . . . . ?
C52 C51 C56 C55 0.2(5) . . . . ?
C52 C51 C57 N12 -172.8(3) . . . . ?
C52 C53 C54 C55 -0.4(5) . . . . ?
C52 C53 C58 N7 2.6(5) . . . . ?
C53 C54 C55 C56 -0.7(6) . . . . ?
C54 C53 C58 N7 -178.5(3) . . . . ?
C54 C55 C56 C51 0.8(6) . . . . ?
C56 C51 C52 C53 -1.3(5) . . . . ?
C56 C51 C57 N12 10.0(6) . . . . ?
C57 N12 C72 C67 128.4(3) . . . . ?
C57 N12 C72 C71 -110.4(3) . . . . ?
C57 C51 C52 C53 -178.6(3) . . . . ?
C57 C51 C56 C55 177.4(3) . . . . ?
C58 N7 C73 C74 -130.5(3) . . . . ?
C58 N7 C73 C78 108.6(3) . . . . ?
C58 C53 C54 C55 -179.3(3) . . . . ?
C59 C60 C61 C62 0.5(5) . . . . ?
C59 C60 C61 C66 179.6(3) . . . . ?
C60 C59 C64 C63 -0.1(5) . . . . ?
C60 C59 C65 N9 -1.3(5) . . . . ?
C60 C61 C62 C63 0.5(5) . . . . ?
C60 C61 C66 N8 -178.9(3) . . . . ?
C61 C62 C63 C64 -1.3(6) . . . . ?
C62 C61 C66 N8 0.2(5) . . . . ?
C62 C63 C64 C59 1.1(6) . . . . ?
C64 C59 C60 C61 -0.7(5) . . . . ?
C64 C59 C65 N9 180.0(3) . . . . ?
C65 N9 C84 C79 123.0(3) . . . . ?
C65 N9 C84 C83 -116.2(3) . . . . ?
C65 C59 C60 C61 -179.4(3) . . . . ?
C65 C59 C64 C63 178.6(3) . . . . ?
C66 N8 C78 C73 128.5(3) . . . . ?
C66 N8 C78 C77 -109.7(3) . . . . ?
C66 C61 C62 C63 -178.6(3) . . . . ?
C67 N11 C49 C43 175.7(3) . . . . ?
C67 C68 C69 C70 55.1(4) . . . . ?
C68 C67 C72 N12 175.7(3) . . . . ?
C68 C67 C72 C71 54.8(4) . . . . ?
C68 C69 C70 C71 -56.6(4) . . . . ?
C69 C70 C71 C72 58.3(4) . . . . ?
C70 C71 C72 N12 -176.8(3) . . . . ?
C70 C71 C72 C67 -57.0(4) . . . . ?
C72 N12 C57 C51 -177.4(3) . . . . ?
C72 C67 C68 C69 -54.4(4) . . . . ?
C73 N7 C58 C53 -177.5(3) . . . . ?
C73 C74 C75 C76 58.8(4) . . . . ?
C74 C73 C78 N8 177.1(2) . . . . ?
C74 C73 C78 C77 56.8(3) . . . . ?
C74 C75 C76 C77 -56.9(4) . . . . ?
C75 C76 C77 C78 54.9(4) . . . . ?
C76 C77 C78 N8 -175.8(3) . . . . ?
C76 C77 C78 C73 -55.6(3) . . . . ?
C78 N8 C66 C61 179.7(3) . . . . ?
C78 C73 C74 C75 -57.9(3) . . . . ?
C79 N10 C50 C45 173.9(3) . . . . ?
C79 C80 C81 C82 56.4(4) . . . . ?
C80 C79 C84 N9 175.8(2) . . . . ?
C80 C79 C84 C83 55.6(3) . . . . ?
C80 C81 C82 C83 -56.4(4) . . . . ?
C81 C82 C83 C84 58.4(4) . . . . ?
C82 C83 C84 N9 -179.2(2) . . . . ?
C82 C83 C84 C79 -58.2(3) . . . . ?
C84 N9 C65 C59 176.6(3) . . . . ?
C84 C79 C80 C81 -55.9(3) . . . . ?
C90 O2 C91 O1 -177.7(11) . . . . ?
C90 O2 C91 C92 25.1(17) . . . . ?
C91 O2 C90 C89 168.6(15) . . . . ?
C98 O8 C99 O9 -8.9(17) . . . . ?
C98 O8 C99 C100 -178.5(13) . . . . ?
C99 O8 C98 C97 174.7(11) . . . . ?
C85 O4 C86 O3 128(2) 2_667 . . . ?
C85 O4 C86 O4 -41(2) 2_667 . . 2_667 ?
C85 O4 C86 C85 -63(3) 2_667 . . . ?
C85 O4 C86 C86 -41(2) 2_667 . . 2_667 ?
C86 O3 C87 C88 -168.8(11) . . . . ?
C86 O4 C86 O3 169.8(14) 2_667 . . . ?
C86 O4 C86 O4 0.000(2) 2_667 . . 2_667 ?
C86 O4 C86 C85 -21.5(12) 2_667 . . . ?
C86 O4 C86 C85 41(2) 2_667 . . 2_667 ?
C87 O3 C86 O4 168.0(9) . . . 2_667 ?
C87 O3 C86 O4 -1.4(16) . . . . ?
C87 O3 C86 C85 -171.2(10) . . . . ?
C87 O3 C86 C85 33.0(19) . . . 2_667 ?
C87 O3 C86 C86 151(3) . . . 2_667 ?
C93 O6 C94 O7 -114(3) 2_676 . . . ?
C93 O6 C94 C93 66(3) 2_676 . . . ?
C93 O6 C94 C94 43(2) 2_676 . . 2_676 ?
C94 O7 C95 C96 180.0(2) . . . . ?
C95 O7 C94 O6 0.0(3) . . . . ?
C95 O7 C94 C93 179.90(18) . . . . ?
C95 O7 C94 C93 -42.2(18) . . . 2_676 ?
C95 O7 C94 C94 -131(3) . . . 2_676 ?

loop_
_twin_individual_id
_twin_individual_mass_fraction_refined
_oxdiff_twin_reflns_isolated
_oxdiff_twin_reflns_overlapped
_twin_individual_twin_lattice_type
_twin_individual_twin_matrix_11
_twin_individual_twin_matrix_12
_twin_individual_twin_matrix_13
_twin_individual_twin_matrix_21
_twin_individual_twin_matrix_22
_twin_individual_twin_matrix_23
_twin_individual_twin_matrix_31
_twin_individual_twin_matrix_32
_twin_individual_twin_matrix_33
1 0.5339(12) 18533 30995 ref 1.0000 0.0000 0.0000 0.0000 1.0000 0.0000 0.0000 0.0000 1.0000
2 0.4661(12) 18385 30995 nmt -1.0005 0.9734 -0.0004 0.0012 1.0007 -0.0008 0.0005 0.0129 -1.0010
